data_7706019
loop_
_publ_author_name
'Vinogradov, Mikhail M.'
'Nesterov, Ivan D.'
'Nelyubina, Yulia V.'
'Pavlov, Alexander A.'

_publ_section_title
;
 Pathway bifurcations in the cage rearrangement of metallacarboranes:
 experimental and computational evidence.
;
_journal_issue 1
_journal_name_full 'Dalton transactions (Cambridge, England : 2003)'
_journal_page_first 287
_journal_page_last 293
_journal_paper_doi 10.1039/d0dt03538f
_journal_volume 50
_journal_year 2021
_chemical_formula_moiety 'C15 H32 B9 Ir S'
_chemical_formula_sum 'C15 H32 B9 Ir S'
_chemical_formula_weight 533.95
_space_group_crystal_system monoclinic
_space_group_IT_number 14
_space_group_name_Hall '-P 2ybc'
_space_group_name_H-M_alt 'P 1 21/c 1'
_atom_sites_solution_hydrogens mixed
_atom_sites_solution_primary dual
_audit_creation_date 2020-09-22
_audit_creation_method
;
Olex2 1.3
(compiled 2020.02.04 svn.rd84adfe8 for OlexSys, GUI svn.r6032)
;
_audit_update_record
;
2020-09-22 deposited with the CCDC.	2020-11-23 downloaded from the CCDC.
;
_cell_angle_alpha 90
_cell_angle_beta 99.389(2)
_cell_angle_gamma 90
_cell_formula_units_Z 8
_cell_length_a 16.9917(14)
_cell_length_b 14.5337(12)
_cell_length_c 16.3704(13)
_cell_measurement_reflns_used 9849
_cell_measurement_temperature 120
_cell_measurement_theta_max 30.56
_cell_measurement_theta_min 2.43
_cell_volume 3988.5(6)
_computing_molecular_graphics 'Olex2 1.3 (Dolomanov et al., 2009)'
_computing_publication_material 'Olex2 1.3 (Dolomanov et al., 2009)'
_computing_structure_refinement 'XL  (Sheldrick, 2008)'
_computing_structure_solution 'SHELXT  (Sheldrick, 2015)'
_diffrn_ambient_temperature 120
_diffrn_measured_fraction_theta_full 1.000
_diffrn_measured_fraction_theta_max 1.000
_diffrn_measurement_device_type 'Bruker APEX-II CCD'
_diffrn_measurement_method '\f and \w scans'
_diffrn_radiation_monochromator graphite
_diffrn_radiation_type MoK\a
_diffrn_radiation_wavelength 0.71073
_diffrn_reflns_av_R_equivalents 0.0291
_diffrn_reflns_av_unetI/netI 0.0151
_diffrn_reflns_Laue_measured_fraction_full 1.000
_diffrn_reflns_Laue_measured_fraction_max 1.000
_diffrn_reflns_limit_h_max 20
_diffrn_reflns_limit_h_min -20
_diffrn_reflns_limit_k_max 17
_diffrn_reflns_limit_k_min -17
_diffrn_reflns_limit_l_max 20
_diffrn_reflns_limit_l_min -20
_diffrn_reflns_number 63723
_diffrn_reflns_point_group_measured_fraction_full 1.000
_diffrn_reflns_point_group_measured_fraction_max 1.000
_diffrn_reflns_theta_full 25.242
_diffrn_reflns_theta_max 25.999
_diffrn_reflns_theta_min 1.215
_diffrn_source_current 30.0
_diffrn_source_power 1.5
_diffrn_source_voltage 50.0
_diffrn_standards_number 0
_exptl_absorpt_coefficient_mu 6.796
_exptl_absorpt_correction_type none
_exptl_absorpt_process_details
;
 TWINABS-2008/2 (Bruker,2010) was used for absorption correction.

Final HKLF 4 output contains 138199 reflections, Rint = 0.0490
 (44950 with I > 3sig(I), Rint = 0.0359)
;
_exptl_crystal_colour yellow
_exptl_crystal_colour_primary yellow
_exptl_crystal_density_diffrn 1.778
_exptl_crystal_description prism
_exptl_crystal_F_000 2080
_exptl_crystal_size_max 0.224
_exptl_crystal_size_mid 0.216
_exptl_crystal_size_min 0.186
_refine_diff_density_max 1.105
_refine_diff_density_min -0.472
_refine_diff_density_rms 0.090
_refine_ls_extinction_method none
_refine_ls_goodness_of_fit_ref 1.029
_refine_ls_hydrogen_treatment constr
_refine_ls_matrix_type full
_refine_ls_number_parameters 473
_refine_ls_number_reflns 7844
_refine_ls_number_restraints 0
_refine_ls_restrained_S_all 1.029
_refine_ls_R_factor_all 0.0216
_refine_ls_R_factor_gt 0.0166
_refine_ls_shift/su_max 0.007
_refine_ls_shift/su_mean 0.000
_refine_ls_structure_factor_coef Fsqd
_refine_ls_weighting_details 'w=1/[\s^2^(Fo^2^)+(0.0172P)^2^+5.1696P] where P=(Fo^2^+2Fc^2^)/3'
_refine_ls_weighting_scheme calc
_refine_ls_wR_factor_gt 0.0374
_refine_ls_wR_factor_ref 0.0399
_reflns_Friedel_coverage 0.000
_reflns_number_gt 6862
_reflns_number_total 7844
_reflns_threshold_expression 'I > 2\s(I)'
_cod_data_source_file d0dt03538f2.cif
_cod_data_source_block 5
_cod_depositor_comments 'Adding full bibliography for 7706017--7706019.cif.'
_cod_database_code 7706019
_shelxl_version_number 2014/6
_shelx_space_group_comment
;
The symmetry employed for this shelxl refinement is uniquely defined
by the following loop, which should always be used as a source of
symmetry information in preference to the above space-group names.
They are only intended as comments.
;
_olex2_refinement_description
;
1. Fixed Uiso
 At 1.2 times of:
  All B(H) groups, All C(H) groups, All C(H,H) groups
 At 1.5 times of:
  All C(H,H,H) groups
2.a Riding coordinates:
 B3(H3), B5(H5), B6(H6), B7(H7), B9(H9), B10(H10), B11(H11), B12(H12),
 B3A(H3A), B5A(H5A), B6A(H6A), B7A(H7A), B9A(H9A), B10A(H10A), B11A(H11A),
 B12A(H12A)
2.b Ternary CH refined with riding coordinates:
 C18(H18), C19(H19), C22(H22), C23(H23), C19A(H19A), C22A(H22A), C23A(H23A),
 C27A(H27A)
2.c Secondary CH2 refined with riding coordinates:
 C13(H13A,H13B), C14(H14A,H14B), C15(H15A,H15B), C20(H20A,H20B), C21(H21A,
 H21B), C24(H24A,H24B), C25(H25A,H25B), C13A(H13C,H13D), C14A(H14C,H14D),
 C15A(H15C,H15D), C20A(H20C,H20D), C21A(H21C,H21D), C24A(H24C,H24D), C25A(H25C,
 H25D)
2.d Idealised Me refined as rotating group:
 C16(H16A,H16B,H16C), C17(H17A,H17B,H17C), C16A(H16D,H16E,H16F), C17A(H17D,
 H17E,H17F)
;
_olex2_submission_special_instructions 'No special instructions were received'

loop_
_space_group_symop_operation_xyz
'x, y, z'
'-x, y+1/2, -z+1/2'
'-x, -y, -z'
'x, -y-1/2, z-1/2'

loop_
_atom_site_label
_atom_site_type_symbol
_atom_site_fract_x
_atom_site_fract_y
_atom_site_fract_z
_atom_site_U_iso_or_equiv
_atom_site_adp_type
_atom_site_occupancy
_atom_site_site_symmetry_order
_atom_site_calc_flag
_atom_site_refinement_flags_posn
_atom_site_refinement_flags_adp
_atom_site_refinement_flags_occupancy
_atom_site_disorder_assembly
_atom_site_disorder_group
Ir4 Ir -0.33767(2) -0.60587(2) -0.29816(2) 0.01135(3) Uani 1 1 d . . . . .
S1 S -0.17765(4) -0.65966(5) -0.14532(4) 0.01743(14) Uani 1 1 d . . . . .
C1 C -0.42783(15) -0.71912(17) -0.29720(16) 0.0154(5) Uani 1 1 d . . . . .
C2 C -0.40884(16) -0.79963(18) -0.22523(17) 0.0164(5) Uani 1 1 d . . . . .
C13 C -0.46638(17) -0.77154(18) -0.37480(17) 0.0202(6) Uani 1 1 d . . . . .
H13A H -0.4287 -0.7758 -0.4148 0.024 Uiso 1 1 calc R U . . .
H13B H -0.5150 -0.7391 -0.4018 0.024 Uiso 1 1 calc R U . . .
C14 C -0.48806(19) -0.8689(2) -0.3474(2) 0.0284(7) Uani 1 1 d . . . . .
H14A H -0.5446 -0.8707 -0.3396 0.034 Uiso 1 1 calc R U . . .
H14B H -0.4804 -0.9146 -0.3903 0.034 Uiso 1 1 calc R U . . .
C15 C -0.43333(18) -0.89154(18) -0.26561(19) 0.0231(6) Uani 1 1 d . . . . .
H15A H -0.4621 -0.9290 -0.2295 0.028 Uiso 1 1 calc R U . . .
H15B H -0.3859 -0.9262 -0.2762 0.028 Uiso 1 1 calc R U . . .
C16 C -0.16575(17) -0.54257(19) -0.11165(18) 0.0220(6) Uani 1 1 d . . . . .
H16A H -0.1795 -0.5015 -0.1593 0.033 Uiso 1 1 calc R U . . .
H16B H -0.1102 -0.5320 -0.0860 0.033 Uiso 1 1 calc R U . . .
H16C H -0.2010 -0.5301 -0.0712 0.033 Uiso 1 1 calc R U . . .
C17 C -0.15145(17) -0.7194(2) -0.04774(18) 0.0251(6) Uani 1 1 d . . . . .
H17A H -0.1607 -0.7855 -0.0563 0.038 Uiso 1 1 calc R U . . .
H17B H -0.1844 -0.6963 -0.0083 0.038 Uiso 1 1 calc R U . . .
H17C H -0.0950 -0.7087 -0.0258 0.038 Uiso 1 1 calc R U . . .
C18 C -0.32500(17) -0.61719(18) -0.42850(17) 0.0186(6) Uani 1 1 d . . . . .
H18 H -0.3478 -0.6753 -0.4554 0.022 Uiso 1 1 calc R U . . .
C19 C -0.24949(17) -0.62897(19) -0.37920(17) 0.0193(6) Uani 1 1 d . . . . .
H19 H -0.2288 -0.6934 -0.3782 0.023 Uiso 1 1 calc R U . . .
C20 C -0.18499(17) -0.5559(2) -0.36815(19) 0.0229(6) Uani 1 1 d . . . . .
H20A H -0.1622 -0.5506 -0.4199 0.027 Uiso 1 1 calc R U . . .
H20B H -0.1416 -0.5749 -0.3234 0.027 Uiso 1 1 calc R U . . .
C21 C -0.21692(17) -0.46191(19) -0.34678(18) 0.0222(6) Uani 1 1 d . . . . .
H21A H -0.2332 -0.4264 -0.3984 0.027 Uiso 1 1 calc R U . . .
H21B H -0.1739 -0.4273 -0.3117 0.027 Uiso 1 1 calc R U . . .
C22 C -0.28826(16) -0.47140(17) -0.30104(17) 0.0175(6) Uani 1 1 d . . . . .
H22 H -0.2799 -0.4402 -0.2459 0.021 Uiso 1 1 calc R U . . .
C23 C -0.36916(16) -0.46922(17) -0.34164(17) 0.0174(6) Uani 1 1 d . . . . .
H23 H -0.4060 -0.4369 -0.3093 0.021 Uiso 1 1 calc R U . . .
C24 C -0.39486(17) -0.46355(19) -0.43412(18) 0.0228(6) Uani 1 1 d . . . . .
H24A H -0.3862 -0.4002 -0.4530 0.027 Uiso 1 1 calc R U . . .
H24B H -0.4526 -0.4772 -0.4478 0.027 Uiso 1 1 calc R U . . .
C25 C -0.34859(18) -0.5312(2) -0.48004(17) 0.0230(6) Uani 1 1 d . . . . .
H25A H -0.3820 -0.5491 -0.5330 0.028 Uiso 1 1 calc R U . . .
H25B H -0.3000 -0.5008 -0.4930 0.028 Uiso 1 1 calc R U . . .
B3 B -0.32679(17) -0.7492(2) -0.26125(19) 0.0154(6) Uani 1 1 d . . . . .
H3 H -0.3053 -0.7996 -0.2994 0.018 Uiso 1 1 d R U . . .
B5 B -0.45325(18) -0.6181(2) -0.2536(2) 0.0155(6) Uani 1 1 d . . . . .
H5 H -0.4986 -0.5789 -0.2884 0.019 Uiso 1 1 d R U . . .
B6 B -0.48649(18) -0.7258(2) -0.2207(2) 0.0186(6) Uani 1 1 d . . . . .
H6 H -0.5441 -0.7544 -0.2364 0.022 Uiso 1 1 d R U . . .
B7 B -0.32748(18) -0.7791(2) -0.15352(19) 0.0165(6) Uani 1 1 d . . . . .
H7 H -0.2944 -0.8355 -0.1303 0.020 Uiso 1 1 d R U . . .
B8 B -0.28988(17) -0.6705(2) -0.17904(18) 0.0146(6) Uani 1 1 d . . . . .
B9 B -0.36680(18) -0.5837(2) -0.17400(19) 0.0150(6) Uani 1 1 d . . . . .
H9 H -0.3557 -0.5173 -0.1475 0.018 Uiso 1 1 d R U . . .
B10 B -0.44987(18) -0.6447(2) -0.1456(2) 0.0175(6) Uani 1 1 d . . . . .
H10 H -0.4845 -0.6198 -0.1074 0.021 Uiso 1 1 d R U . . .
B11 B -0.42444(18) -0.7626(2) -0.1295(2) 0.0190(6) Uani 1 1 d . . . . .
H11 H -0.4443 -0.8101 -0.0925 0.023 Uiso 1 1 d R U . . .
B12 B -0.35140(18) -0.6778(2) -0.1005(2) 0.0179(6) Uani 1 1 d . . . . .
H12 H -0.3280 -0.6723 -0.0375 0.021 Uiso 1 1 d R U . . .
Ir4A Ir -0.16038(2) -0.37934(2) -0.70394(2) 0.01051(3) Uani 1 1 d . . . . .
S1A S -0.32506(4) -0.40500(4) -0.85869(4) 0.01531(13) Uani 1 1 d . . . . .
C1A C -0.07603(15) -0.49452(17) -0.71874(16) 0.0136(5) Uani 1 1 d . . . . .
C2A C -0.10089(15) -0.56549(17) -0.79805(16) 0.0140(5) Uani 1 1 d . . . . .
C13A C -0.03795(16) -0.55725(18) -0.64782(16) 0.0172(5) Uani 1 1 d . . . . .
H13C H -0.0746 -0.5652 -0.6072 0.021 Uiso 1 1 calc R U . . .
H13D H 0.0123 -0.5297 -0.6191 0.021 Uiso 1 1 calc R U . . .
C14A C -0.02094(17) -0.65151(18) -0.68571(18) 0.0207(6) Uani 1 1 d . . . . .
H14C H 0.0347 -0.6536 -0.6965 0.025 Uiso 1 1 calc R U . . .
H14D H -0.0284 -0.7018 -0.6469 0.025 Uiso 1 1 calc R U . . .
C15A C -0.08007(16) -0.66279(18) -0.76766(17) 0.0184(6) Uani 1 1 d . . . . .
H15C H -0.0550 -0.6974 -0.8088 0.022 Uiso 1 1 calc R U . . .
H15D H -0.1285 -0.6961 -0.7580 0.022 Uiso 1 1 calc R U . . .
C16A C -0.33097(17) -0.28341(19) -0.87882(19) 0.0237(6) Uani 1 1 d . . . . .
H16D H -0.2964 -0.2675 -0.9191 0.036 Uiso 1 1 calc R U . . .
H16E H -0.3136 -0.2497 -0.8272 0.036 Uiso 1 1 calc R U . . .
H16F H -0.3862 -0.2667 -0.9012 0.036 Uiso 1 1 calc R U . . .
C17A C -0.35556(18) -0.4479(2) -0.96232(18) 0.0283(7) Uani 1 1 d . . . . .
H17D H -0.3492 -0.5150 -0.9626 0.042 Uiso 1 1 calc R U . . .
H17E H -0.3224 -0.4201 -0.9994 0.042 Uiso 1 1 calc R U . . .
H17F H -0.4116 -0.4321 -0.9814 0.042 Uiso 1 1 calc R U . . .
C19A C -0.25165(16) -0.40565(19) -0.62754(17) 0.0178(6) Uani 1 1 d . . . . .
H19A H -0.2787 -0.4666 -0.6379 0.021 Uiso 1 1 calc R U . . .
C20A C -0.30823(16) -0.32560(19) -0.62620(17) 0.0203(6) Uani 1 1 d . . . . .
H20C H -0.3292 -0.3261 -0.5732 0.024 Uiso 1 1 calc R U . . .
H20D H -0.3540 -0.3331 -0.6716 0.024 Uiso 1 1 calc R U . . .
C21A C -0.26796(17) -0.23282(19) -0.63584(18) 0.0218(6) Uani 1 1 d . . . . .
H21C H -0.2492 -0.2064 -0.5803 0.026 Uiso 1 1 calc R U . . .
H21D H -0.3075 -0.1898 -0.6663 0.026 Uiso 1 1 calc R U . . .
C22A C -0.19715(17) -0.24231(17) -0.68240(18) 0.0194(6) Uani 1 1 d . . . . .
H22A H -0.2018 -0.2023 -0.7326 0.023 Uiso 1 1 calc R U . . .
C23A C -0.11691(17) -0.25467(18) -0.64238(18) 0.0222(6) Uani 1 1 d . . . . .
H23A H -0.0770 -0.2216 -0.6702 0.027 Uiso 1 1 calc R U . . .
C24A C -0.09011(18) -0.2680(2) -0.55011(19) 0.0300(7) Uani 1 1 d . . . . .
H24C H -0.0911 -0.2080 -0.5216 0.036 Uiso 1 1 calc R U . . .
H24D H -0.0346 -0.2911 -0.5401 0.036 Uiso 1 1 calc R U . . .
C25A C -0.14401(18) -0.3361(2) -0.51424(18) 0.0274(7) Uani 1 1 d . . . . .
H25C H -0.1136 -0.3656 -0.4644 0.033 Uiso 1 1 calc R U . . .
H25D H -0.1895 -0.3025 -0.4973 0.033 Uiso 1 1 calc R U . . .
C27A C -0.17559(17) -0.4100(2) -0.57754(17) 0.0204(6) Uani 1 1 d . . . . .
H27A H -0.1590 -0.4739 -0.5595 0.024 Uiso 1 1 calc R U . . .
B3A B -0.17894(17) -0.51636(19) -0.75484(18) 0.0133(6) Uani 1 1 d . . . . .
H3A H -0.2096 -0.5644 -0.7204 0.016 Uiso 1 1 d R U . . .
B5A B -0.04674(18) -0.38986(19) -0.75330(19) 0.0127(6) Uani 1 1 d . . . . .
H5A H 0.0023 -0.3548 -0.7158 0.015 Uiso 1 1 d R U . . .
B6A B -0.02002(17) -0.49511(19) -0.79714(18) 0.0138(6) Uani 1 1 d . . . . .
H6A H 0.0381 -0.5237 -0.7844 0.017 Uiso 1 1 d R U . . .
B7A B -0.18247(18) -0.5335(2) -0.86508(18) 0.0146(6) Uani 1 1 d . . . . .
H7A H -0.2189 -0.5805 -0.8936 0.017 Uiso 1 1 d R U . . .
B8A B -0.21324(17) -0.42643(19) -0.82819(18) 0.0125(6) Uani 1 1 d . . . . .
B9A B -0.13298(17) -0.3433(2) -0.82682(18) 0.0133(6) Uani 1 1 d . . . . .
H9A H -0.1403 -0.2726 -0.8468 0.016 Uiso 1 1 d R U . . .
B10A B -0.05429(18) -0.4044(2) -0.86365(18) 0.0139(6) Uani 1 1 d . . . . .
H10A H -0.0162 -0.3874 -0.8929 0.017 Uiso 1 1 d R U . . .
B11A B -0.08523(18) -0.5193(2) -0.89014(19) 0.0155(6) Uani 1 1 d . . . . .
H11A H -0.0628 -0.5634 -0.9367 0.019 Uiso 1 1 d R U . . .
B12A B -0.15439(17) -0.4286(2) -0.90864(18) 0.0141(6) Uani 1 1 d . . . . .
H12A H -0.1763 -0.4073 -0.9693 0.017 Uiso 1 1 d R U . . .

loop_
_atom_site_aniso_label
_atom_site_aniso_U_11
_atom_site_aniso_U_22
_atom_site_aniso_U_33
_atom_site_aniso_U_23
_atom_site_aniso_U_13
_atom_site_aniso_U_12
Ir4 0.00997(6) 0.01081(5) 0.01326(6) -0.00122(4) 0.00189(4) -0.00032(4)
S1 0.0119(3) 0.0239(3) 0.0163(3) -0.0032(3) 0.0018(3) 0.0022(3)
C1 0.0123(13) 0.0139(13) 0.0200(14) 0.0004(10) 0.0028(11) -0.0009(10)
C2 0.0147(13) 0.0135(13) 0.0219(14) 0.0024(11) 0.0058(11) -0.0003(10)
C13 0.0171(14) 0.0201(14) 0.0225(15) -0.0042(11) 0.0008(11) -0.0051(11)
C14 0.0269(17) 0.0183(15) 0.0383(19) -0.0049(13) 0.0008(14) -0.0063(12)
C15 0.0203(15) 0.0144(14) 0.0351(18) -0.0009(12) 0.0055(13) -0.0015(11)
C16 0.0158(14) 0.0256(15) 0.0236(15) -0.0026(12) 0.0002(12) -0.0038(11)
C17 0.0196(15) 0.0286(16) 0.0246(16) 0.0045(12) -0.0041(12) 0.0015(12)
C18 0.0228(15) 0.0210(14) 0.0131(14) -0.0044(10) 0.0065(11) -0.0044(11)
C19 0.0211(15) 0.0182(14) 0.0213(15) 0.0001(11) 0.0118(12) 0.0032(11)
C20 0.0151(14) 0.0275(15) 0.0277(16) 0.0025(12) 0.0086(12) -0.0035(12)
C21 0.0162(14) 0.0228(15) 0.0273(16) 0.0020(12) 0.0022(12) -0.0083(11)
C22 0.0207(14) 0.0113(12) 0.0202(14) -0.0012(10) 0.0029(11) -0.0035(10)
C23 0.0196(14) 0.0098(12) 0.0229(15) 0.0026(10) 0.0031(11) 0.0016(10)
C24 0.0208(15) 0.0197(14) 0.0260(16) 0.0055(12) -0.0023(12) 0.0010(11)
C25 0.0266(16) 0.0262(15) 0.0164(14) 0.0013(11) 0.0041(12) -0.0052(12)
B3 0.0120(14) 0.0113(14) 0.0238(16) -0.0019(12) 0.0056(12) -0.0001(11)
B5 0.0124(15) 0.0150(15) 0.0200(16) -0.0004(11) 0.0052(12) 0.0000(11)
B6 0.0132(15) 0.0162(15) 0.0276(17) 0.0032(12) 0.0069(13) 0.0010(11)
B7 0.0142(15) 0.0149(15) 0.0206(16) 0.0035(12) 0.0036(12) 0.0038(11)
B8 0.0122(14) 0.0169(14) 0.0140(14) -0.0007(11) -0.0002(11) 0.0011(11)
B9 0.0115(14) 0.0162(14) 0.0172(15) -0.0036(12) 0.0018(12) 0.0015(11)
B10 0.0115(15) 0.0203(16) 0.0224(16) 0.0006(12) 0.0074(12) 0.0015(12)
B11 0.0138(15) 0.0192(15) 0.0253(17) 0.0050(13) 0.0070(13) 0.0023(12)
B12 0.0171(15) 0.0200(15) 0.0175(15) 0.0003(12) 0.0058(12) 0.0022(12)
Ir4A 0.00971(5) 0.01121(5) 0.01066(6) -0.00004(3) 0.00182(4) -0.00011(4)
S1A 0.0106(3) 0.0192(3) 0.0160(3) 0.0010(3) 0.0018(2) 0.0006(2)
C1A 0.0125(13) 0.0131(12) 0.0152(13) -0.0008(10) 0.0017(10) -0.0008(10)
C2A 0.0127(13) 0.0126(13) 0.0167(13) -0.0020(10) 0.0029(10) 0.0007(10)
C13A 0.0173(14) 0.0170(13) 0.0169(14) 0.0037(10) 0.0015(11) 0.0038(11)
C14A 0.0199(14) 0.0156(13) 0.0264(15) 0.0063(11) 0.0032(12) 0.0048(11)
C15A 0.0181(14) 0.0123(13) 0.0256(15) 0.0015(11) 0.0056(11) 0.0020(10)
C16A 0.0175(14) 0.0191(14) 0.0347(17) 0.0061(12) 0.0051(12) 0.0043(11)
C17A 0.0172(15) 0.0434(19) 0.0221(16) -0.0083(13) -0.0033(12) 0.0025(13)
C19A 0.0183(14) 0.0188(14) 0.0190(14) 0.0007(11) 0.0106(11) -0.0025(11)
C20A 0.0161(14) 0.0266(15) 0.0196(14) 0.0001(11) 0.0066(11) 0.0031(11)
C21A 0.0201(15) 0.0224(15) 0.0238(15) -0.0021(11) 0.0059(12) 0.0052(11)
C22A 0.0252(15) 0.0108(12) 0.0240(15) -0.0003(11) 0.0095(12) 0.0020(11)
C23A 0.0215(15) 0.0167(14) 0.0308(16) -0.0115(12) 0.0110(12) -0.0059(11)
C24A 0.0184(15) 0.0402(18) 0.0301(17) -0.0209(14) 0.0005(13) -0.0012(13)
C25A 0.0223(16) 0.0441(19) 0.0151(14) -0.0049(13) 0.0007(12) 0.0101(14)
C27A 0.0233(15) 0.0267(15) 0.0130(13) 0.0042(11) 0.0089(11) 0.0077(12)
B3A 0.0125(14) 0.0122(14) 0.0153(15) 0.0002(11) 0.0031(11) -0.0002(11)
B5A 0.0103(14) 0.0123(14) 0.0155(15) 0.0016(11) 0.0020(11) -0.0005(10)
B6A 0.0111(14) 0.0131(14) 0.0174(15) -0.0005(11) 0.0028(11) 0.0018(11)
B7A 0.0131(14) 0.0162(14) 0.0139(14) -0.0003(11) 0.0009(11) -0.0009(11)
B8A 0.0116(14) 0.0123(14) 0.0131(14) 0.0002(11) 0.0009(11) 0.0008(11)
B9A 0.0118(14) 0.0130(14) 0.0151(14) 0.0012(11) 0.0024(11) 0.0000(11)
B10A 0.0129(15) 0.0144(14) 0.0153(15) 0.0015(11) 0.0047(12) -0.0004(11)
B11A 0.0139(15) 0.0164(15) 0.0168(15) -0.0002(11) 0.0043(12) -0.0007(11)
B12A 0.0126(14) 0.0170(15) 0.0134(14) -0.0002(11) 0.0045(11) 0.0004(11)

loop_
_atom_type_symbol
_atom_type_description
_atom_type_scat_dispersion_real
_atom_type_scat_dispersion_imag
_atom_type_scat_source
C C 0.0033 0.0016 'International Tables Vol C Tables 4.2.6.8 and 6.1.1.4'
H H 0.0000 0.0000 'International Tables Vol C Tables 4.2.6.8 and 6.1.1.4'
B B 0.0013 0.0007 'International Tables Vol C Tables 4.2.6.8 and 6.1.1.4'
Ir Ir -1.4442 7.9887 'International Tables Vol C Tables 4.2.6.8 and 6.1.1.4'
S S 0.1246 0.1234 'International Tables Vol C Tables 4.2.6.8 and 6.1.1.4'

loop_
_geom_angle_atom_site_label_1
_geom_angle_atom_site_label_2
_geom_angle_atom_site_label_3
_geom_angle
_geom_angle_site_symmetry_1
_geom_angle_site_symmetry_3
_geom_angle_publ_flag
C18 Ir4 C1 97.32(10) . . ?
C18 Ir4 B5 123.40(11) . . ?
C18 Ir4 B8 138.87(11) . . ?
C18 Ir4 B9 171.55(11) . . ?
C19 Ir4 C1 115.29(10) . . ?
C19 Ir4 C18 37.67(11) . . ?
C19 Ir4 B5 157.35(11) . . ?
C19 Ir4 B8 106.41(11) . . ?
C19 Ir4 B9 150.10(11) . . ?
C22 Ir4 C1 160.42(10) . . ?
C22 Ir4 C18 86.88(10) . . ?
C22 Ir4 C19 79.38(10) . . ?
C22 Ir4 C23 38.94(10) . . ?
C22 Ir4 B3 150.62(11) . . ?
C22 Ir4 B5 117.09(10) . . ?
C22 Ir4 B8 108.79(11) . . ?
C22 Ir4 B9 92.03(11) . . ?
C23 Ir4 C1 123.06(10) . . ?
C23 Ir4 C18 78.75(10) . . ?
C23 Ir4 C19 95.70(10) . . ?
C23 Ir4 B3 170.39(11) . . ?
C23 Ir4 B5 89.84(11) . . ?
C23 Ir4 B8 136.52(11) . . ?
C23 Ir4 B9 95.16(11) . . ?
B3 Ir4 C1 47.37(10) . . ?
B3 Ir4 C18 100.51(11) . . ?
B3 Ir4 C19 89.19(11) . . ?
B3 Ir4 B5 82.57(11) . . ?
B3 Ir4 B8 48.65(11) . . ?
B3 Ir4 B9 84.51(11) . . ?
B5 Ir4 C1 45.30(10) . . ?
B8 Ir4 C1 80.47(10) . . ?
B8 Ir4 B5 83.81(11) . . ?
B9 Ir4 C1 81.02(10) . . ?
B9 Ir4 B5 50.12(12) . . ?
B9 Ir4 B8 49.22(11) . . ?
C16 S1 C17 100.66(14) . . ?
C16 S1 B8 103.05(13) . . ?
C17 S1 B8 107.87(13) . . ?
C2 C1 Ir4 117.92(16) . . ?
C2 C1 B3 61.61(16) . . ?
C2 C1 B5 109.9(2) . . ?
C2 C1 B6 60.82(16) . . ?
C13 C1 Ir4 123.84(18) . . ?
C13 C1 C2 104.2(2) . . ?
C13 C1 B3 114.3(2) . . ?
C13 C1 B5 131.8(2) . . ?
C13 C1 B6 110.7(2) . . ?
B3 C1 Ir4 63.88(12) . . ?
B5 C1 Ir4 66.14(13) . . ?
B5 C1 B3 111.5(2) . . ?
B5 C1 B6 62.10(17) . . ?
B6 C1 Ir4 121.37(17) . . ?
B6 C1 B3 112.8(2) . . ?
C1 C2 B3 62.60(16) . . ?
C1 C2 B6 61.63(16) . . ?
C1 C2 B7 114.4(2) . . ?
C1 C2 B11 112.7(2) . . ?
C15 C2 C1 107.7(2) . . ?
C15 C2 B3 113.4(2) . . ?
C15 C2 B6 114.3(2) . . ?
C15 C2 B7 126.4(2) . . ?
C15 C2 B11 126.9(2) . . ?
B6 C2 B3 114.3(2) . . ?
B6 C2 B11 61.94(17) . . ?
B7 C2 B3 63.61(17) . . ?
B7 C2 B6 114.1(2) . . ?
B7 C2 B11 62.66(17) . . ?
B11 C2 B3 115.0(2) . . ?
C1 C13 H13A 110.2 . . ?
C1 C13 H13B 110.2 . . ?
C1 C13 C14 107.7(2) . . ?
H13A C13 H13B 108.5 . . ?
C14 C13 H13A 110.2 . . ?
C14 C13 H13B 110.2 . . ?
C13 C14 H14A 110.1 . . ?
C13 C14 H14B 110.1 . . ?
H14A C14 H14B 108.4 . . ?
C15 C14 C13 108.0(2) . . ?
C15 C14 H14A 110.1 . . ?
C15 C14 H14B 110.1 . . ?
C2 C15 C14 106.0(2) . . ?
C2 C15 H15A 110.5 . . ?
C2 C15 H15B 110.5 . . ?
C14 C15 H15A 110.5 . . ?
C14 C15 H15B 110.5 . . ?
H15A C15 H15B 108.7 . . ?
S1 C16 H16A 109.5 . . ?
S1 C16 H16B 109.5 . . ?
S1 C16 H16C 109.5 . . ?
H16A C16 H16B 109.5 . . ?
H16A C16 H16C 109.5 . . ?
H16B C16 H16C 109.5 . . ?
S1 C17 H17A 109.5 . . ?
S1 C17 H17B 109.5 . . ?
S1 C17 H17C 109.5 . . ?
H17A C17 H17B 109.5 . . ?
H17A C17 H17C 109.5 . . ?
H17B C17 H17C 109.5 . . ?
Ir4 C18 H18 113.6 . . ?
C19 C18 Ir4 71.08(16) . . ?
C19 C18 H18 113.6 . . ?
C19 C18 C25 123.3(2) . . ?
C25 C18 Ir4 114.83(18) . . ?
C25 C18 H18 113.6 . . ?
Ir4 C19 H19 114.1 . . ?
C18 C19 Ir4 71.25(15) . . ?
C18 C19 H19 114.1 . . ?
C18 C19 C20 123.8(3) . . ?
C20 C19 Ir4 111.98(18) . . ?
C20 C19 H19 114.1 . . ?
C19 C20 H20A 109.2 . . ?
C19 C20 H20B 109.2 . . ?
C19 C20 C21 112.1(2) . . ?
H20A C20 H20B 107.9 . . ?
C21 C20 H20A 109.2 . . ?
C21 C20 H20B 109.2 . . ?
C20 C21 H21A 109.3 . . ?
C20 C21 H21B 109.3 . . ?
C20 C21 C22 111.7(2) . . ?
H21A C21 H21B 107.9 . . ?
C22 C21 H21A 109.3 . . ?
C22 C21 H21B 109.3 . . ?
Ir4 C22 H22 113.2 . . ?
C21 C22 Ir4 116.07(18) . . ?
C21 C22 H22 113.2 . . ?
C23 C22 Ir4 71.18(14) . . ?
C23 C22 C21 123.4(2) . . ?
C23 C22 H22 113.2 . . ?
Ir4 C23 H23 113.7 . . ?
C22 C23 Ir4 69.88(14) . . ?
C22 C23 H23 113.7 . . ?
C22 C23 C24 124.6(2) . . ?
C24 C23 Ir4 113.51(18) . . ?
C24 C23 H23 113.7 . . ?
C23 C24 H24A 109.3 . . ?
C23 C24 H24B 109.3 . . ?
C23 C24 C25 111.7(2) . . ?
H24A C24 H24B 107.9 . . ?
C25 C24 H24A 109.3 . . ?
C25 C24 H24B 109.3 . . ?
C18 C25 C24 111.4(2) . . ?
C18 C25 H25A 109.4 . . ?
C18 C25 H25B 109.4 . . ?
C24 C25 H25A 109.4 . . ?
C24 C25 H25B 109.4 . . ?
H25A C25 H25B 108.0 . . ?
Ir4 B3 H3 121.3 . . ?
C1 B3 Ir4 68.76(13) . . ?
C1 B3 H3 112.4 . . ?
C1 B3 B7 102.79(19) . . ?
C1 B3 B8 106.98(19) . . ?
C2 B3 Ir4 117.23(17) . . ?
C2 B3 C1 55.79(15) . . ?
C2 B3 H3 106.0 . . ?
C2 B3 B7 56.26(16) . . ?
C2 B3 B8 102.3(2) . . ?
B7 B3 Ir4 119.09(18) . . ?
B7 B3 H3 117.4 . . ?
B8 B3 Ir4 66.53(13) . . ?
B8 B3 H3 139.9 . . ?
B8 B3 B7 58.85(17) . . ?
Ir4 B5 H5 113.0 . . ?
C1 B5 Ir4 68.56(13) . . ?
C1 B5 H5 116.7 . . ?
C1 B5 B6 59.14(16) . . ?
C1 B5 B9 107.2(2) . . ?
C1 B5 B10 104.8(2) . . ?
B6 B5 Ir4 120.94(18) . . ?
B6 B5 H5 113.6 . . ?
B6 B5 B9 106.1(2) . . ?
B6 B5 B10 58.33(17) . . ?
B9 B5 Ir4 64.43(13) . . ?
B9 B5 H5 131.3 . . ?
B10 B5 Ir4 116.97(19) . . ?
B10 B5 H5 123.6 . . ?
B10 B5 B9 58.45(17) . . ?
C1 B6 B5 58.76(16) . . ?
C1 B6 H6 117.9 . . ?
C1 B6 B10 107.0(2) . . ?
C1 B6 B11 107.2(2) . . ?
C2 B6 C1 57.55(15) . . ?
C2 B6 B5 104.7(2) . . ?
C2 B6 H6 115.6 . . ?
C2 B6 B10 105.4(2) . . ?
C2 B6 B11 59.22(17) . . ?
B5 B6 H6 127.0 . . ?
B10 B6 B5 61.52(18) . . ?
B10 B6 H6 130.4 . . ?
B10 B6 B11 60.83(18) . . ?
B11 B6 B5 110.3(2) . . ?
B11 B6 H6 119.2 . . ?
C2 B7 B3 60.13(16) . . ?
C2 B7 H7 116.8 . . ?
C2 B7 B8 106.2(2) . . ?
C2 B7 B11 59.52(17) . . ?
C2 B7 B12 104.9(2) . . ?
B3 B7 H7 117.3 . . ?
B8 B7 B3 60.02(16) . . ?
B8 B7 H7 126.7 . . ?
B8 B7 B12 60.17(17) . . ?
B11 B7 B3 109.7(2) . . ?
B11 B7 H7 119.8 . . ?
B11 B7 B8 108.4(2) . . ?
B11 B7 B12 59.17(17) . . ?
B12 B7 B3 108.2(2) . . ?
B12 B7 H7 129.0 . . ?
S1 B8 Ir4 115.44(14) . . ?
B3 B8 Ir4 64.81(13) . . ?
B3 B8 S1 118.71(18) . . ?
B3 B8 B9 107.9(2) . . ?
B7 B8 Ir4 119.55(18) . . ?
B7 B8 S1 112.79(18) . . ?
B7 B8 B3 61.13(17) . . ?
B7 B8 B9 108.3(2) . . ?
B7 B8 B12 60.25(17) . . ?
B9 B8 Ir4 65.26(13) . . ?
B9 B8 S1 128.28(19) . . ?
B12 B8 Ir4 119.25(18) . . ?
B12 B8 S1 118.18(19) . . ?
B12 B8 B3 109.1(2) . . ?
B12 B8 B9 60.12(16) . . ?
Ir4 B9 H9 117.3 . . ?
B5 B9 Ir4 65.45(13) . . ?
B5 B9 H9 126.5 . . ?
B8 B9 Ir4 65.53(13) . . ?
B8 B9 B5 105.7(2) . . ?
B8 B9 H9 124.4 . . ?
B10 B9 Ir4 118.33(18) . . ?
B10 B9 B5 58.96(16) . . ?
B10 B9 B8 105.7(2) . . ?
B10 B9 H9 116.1 . . ?
B10 B9 B12 59.29(17) . . ?
B12 B9 Ir4 118.35(17) . . ?
B12 B9 B5 105.9(2) . . ?
B12 B9 B8 58.82(16) . . ?
B12 B9 H9 114.7 . . ?
B5 B10 H10 127.7 . . ?
B6 B10 B5 60.14(17) . . ?
B6 B10 B9 110.9(2) . . ?
B6 B10 H10 120.6 . . ?
B6 B10 B11 60.21(18) . . ?
B6 B10 B12 108.2(2) . . ?
B9 B10 B5 62.60(17) . . ?
B9 B10 H10 123.8 . . ?
B11 B10 B5 108.7(2) . . ?
B11 B10 B9 109.4(2) . . ?
B11 B10 H10 114.3 . . ?
B11 B10 B12 59.22(17) . . ?
B12 B10 B5 110.0(2) . . ?
B12 B10 B9 60.94(17) . . ?
B12 B10 H10 116.7 . . ?
C2 B11 B6 58.84(17) . . ?
C2 B11 B7 57.82(16) . . ?
C2 B11 B10 103.7(2) . . ?
C2 B11 H11 116.6 . . ?
C2 B11 B12 105.0(2) . . ?
B6 B11 B7 107.6(2) . . ?
B6 B11 B10 58.96(17) . . ?
B6 B11 H11 120.1 . . ?
B7 B11 B10 108.1(2) . . ?
B7 B11 H11 116.9 . . ?
B10 B11 H11 130.6 . . ?
B12 B11 B6 108.3(2) . . ?
B12 B11 B7 60.90(17) . . ?
B12 B11 B10 60.54(17) . . ?
B12 B11 H11 127.4 . . ?
B7 B12 B9 108.6(2) . . ?
B7 B12 H12 117.5 . . ?
B8 B12 B7 59.59(16) . . ?
B8 B12 B9 61.06(16) . . ?
B8 B12 H12 122.1 . . ?
B9 B12 H12 126.0 . . ?
B10 B12 B7 107.1(2) . . ?
B10 B12 B8 107.8(2) . . ?
B10 B12 B9 59.77(17) . . ?
B10 B12 H12 124.7 . . ?
B11 B12 B7 59.93(17) . . ?
B11 B12 B8 108.5(2) . . ?
B11 B12 B9 109.3(2) . . ?
B11 B12 B10 60.24(17) . . ?
B11 B12 H12 117.3 . . ?
C19A Ir4A C1A 117.28(10) . . ?
C19A Ir4A B5A 160.21(11) . . ?
C19A Ir4A B8A 104.79(11) . . ?
C19A Ir4A B9A 147.45(11) . . ?
C22A Ir4A C1A 157.54(10) . . ?
C22A Ir4A C19A 79.28(10) . . ?
C22A Ir4A C23A 38.89(11) . . ?
C22A Ir4A C27A 87.18(11) . . ?
C22A Ir4A B3A 153.54(11) . . ?
C22A Ir4A B5A 114.87(10) . . ?
C22A Ir4A B8A 110.95(11) . . ?
C22A Ir4A B9A 92.30(11) . . ?
C23A Ir4A C1A 120.27(10) . . ?
C23A Ir4A C19A 95.81(10) . . ?
C23A Ir4A C27A 79.13(11) . . ?
C23A Ir4A B3A 167.57(11) . . ?
C23A Ir4A B5A 88.62(11) . . ?
C23A Ir4A B8A 139.14(11) . . ?
C23A Ir4A B9A 96.91(11) . . ?
C27A Ir4A C1A 97.30(10) . . ?
C27A Ir4A C19A 37.92(11) . . ?
C27A Ir4A B5A 125.38(11) . . ?
C27A Ir4A B8A 136.41(11) . . ?
C27A Ir4A B9A 174.28(11) . . ?
B3A Ir4A C1A 47.65(10) . . ?
B3A Ir4A C19A 89.25(11) . . ?
B3A Ir4A C27A 98.36(11) . . ?
B3A Ir4A B5A 82.93(11) . . ?
B3A Ir4A B8A 48.97(11) . . ?
B3A Ir4A B9A 84.62(11) . . ?
B5A Ir4A C1A 45.49(9) . . ?
B8A Ir4A C1A 80.75(10) . . ?
B8A Ir4A B5A 83.67(11) . . ?
B8A Ir4A B9A 48.91(11) . . ?
B9A Ir4A C1A 81.06(10) . . ?
B9A Ir4A B5A 49.94(11) . . ?
C16A S1A C17A 99.72(15) . . ?
C16A S1A B8A 103.40(13) . . ?
C17A S1A B8A 108.10(13) . . ?
C2A C1A Ir4A 117.60(16) . . ?
C2A C1A B3A 61.19(15) . . ?
C2A C1A B5A 110.01(19) . . ?
C2A C1A B6A 60.88(15) . . ?
C13A C1A Ir4A 124.06(17) . . ?
C13A C1A C2A 104.2(2) . . ?
C13A C1A B3A 114.5(2) . . ?
C13A C1A B5A 131.6(2) . . ?
C13A C1A B6A 110.2(2) . . ?
B3A C1A Ir4A 63.81(12) . . ?
B5A C1A Ir4A 66.47(13) . . ?
B5A C1A B3A 111.64(19) . . ?
B6A C1A Ir4A 121.75(16) . . ?
B6A C1A B3A 112.6(2) . . ?
B6A C1A B5A 62.26(16) . . ?
C1A C2A B3A 62.85(16) . . ?
C1A C2A B6A 61.29(16) . . ?
C1A C2A B7A 114.5(2) . . ?
C1A C2A B11A 112.9(2) . . ?
C15A C2A C1A 107.8(2) . . ?
C15A C2A B3A 113.4(2) . . ?
C15A C2A B6A 114.2(2) . . ?
C15A C2A B7A 126.3(2) . . ?
C15A C2A B11A 126.3(2) . . ?
B6A C2A B3A 114.34(19) . . ?
B7A C2A B3A 63.57(16) . . ?
B7A C2A B6A 114.5(2) . . ?
B7A C2A B11A 63.12(17) . . ?
B11A C2A B3A 115.6(2) . . ?
B11A C2A B6A 62.14(17) . . ?
C1A C13A H13C 110.1 . . ?
C1A C13A H13D 110.1 . . ?
C1A C13A C14A 107.8(2) . . ?
H13C C13A H13D 108.5 . . ?
C14A C13A H13C 110.1 . . ?
C14A C13A H13D 110.1 . . ?
C13A C14A H14C 110.2 . . ?
C13A C14A H14D 110.2 . . ?
H14C C14A H14D 108.5 . . ?
C15A C14A C13A 107.7(2) . . ?
C15A C14A H14C 110.2 . . ?
C15A C14A H14D 110.2 . . ?
C2A C15A C14A 105.6(2) . . ?
C2A C15A H15C 110.6 . . ?
C2A C15A H15D 110.6 . . ?
C14A C15A H15C 110.6 . . ?
C14A C15A H15D 110.6 . . ?
H15C C15A H15D 108.8 . . ?
S1A C16A H16D 109.5 . . ?
S1A C16A H16E 109.5 . . ?
S1A C16A H16F 109.5 . . ?
H16D C16A H16E 109.5 . . ?
H16D C16A H16F 109.5 . . ?
H16E C16A H16F 109.5 . . ?
S1A C17A H17D 109.5 . . ?
S1A C17A H17E 109.5 . . ?
S1A C17A H17F 109.5 . . ?
H17D C17A H17E 109.5 . . ?
H17D C17A H17F 109.5 . . ?
H17E C17A H17F 109.5 . . ?
Ir4A C19A H19A 114.1 . . ?
C20A C19A Ir4A 112.78(18) . . ?
C20A C19A H19A 114.1 . . ?
C27A C19A Ir4A 70.81(15) . . ?
C27A C19A H19A 114.1 . . ?
C27A C19A C20A 123.4(3) . . ?
C19A C20A H20C 109.1 . . ?
C19A C20A H20D 109.1 . . ?
C19A C20A C21A 112.3(2) . . ?
H20C C20A H20D 107.9 . . ?
C21A C20A H20C 109.1 . . ?
C21A C20A H20D 109.1 . . ?
C20A C21A H21C 109.2 . . ?
C20A C21A H21D 109.2 . . ?
C20A C21A C22A 111.9(2) . . ?
H21C C21A H21D 107.9 . . ?
C22A C21A H21C 109.2 . . ?
C22A C21A H21D 109.2 . . ?
Ir4A C22A H22A 113.2 . . ?
C21A C22A Ir4A 116.18(18) . . ?
C21A C22A H22A 113.2 . . ?
C23A C22A Ir4A 70.98(15) . . ?
C23A C22A C21A 123.6(3) . . ?
C23A C22A H22A 113.2 . . ?
Ir4A C23A H23A 113.5 . . ?
C22A C23A Ir4A 70.13(15) . . ?
C22A C23A H23A 113.5 . . ?
C22A C23A C24A 125.7(3) . . ?
C24A C23A Ir4A 112.6(2) . . ?
C24A C23A H23A 113.5 . . ?
C23A C24A H24C 109.4 . . ?
C23A C24A H24D 109.4 . . ?
C23A C24A C25A 111.3(2) . . ?
H24C C24A H24D 108.0 . . ?
C25A C24A H24C 109.4 . . ?
C25A C24A H24D 109.4 . . ?
C24A C25A H25C 109.4 . . ?
C24A C25A H25D 109.4 . . ?
H25C C25A H25D 108.0 . . ?
C27A C25A C24A 111.1(2) . . ?
C27A C25A H25C 109.4 . . ?
C27A C25A H25D 109.4 . . ?
Ir4A C27A H27A 113.6 . . ?
C19A C27A Ir4A 71.27(15) . . ?
C19A C27A C25A 123.2(2) . . ?
C19A C27A H27A 113.6 . . ?
C25A C27A Ir4A 114.7(2) . . ?
C25A C27A H27A 113.6 . . ?
Ir4A B3A H3A 116.5 . . ?
C1A B3A Ir4A 68.54(12) . . ?
C1A B3A H3A 118.2 . . ?
C1A B3A B7A 103.07(19) . . ?
C1A B3A B8A 106.53(19) . . ?
C2A B3A Ir4A 117.27(17) . . ?
C2A B3A C1A 55.96(14) . . ?
C2A B3A H3A 114.0 . . ?
C2A B3A B7A 56.43(15) . . ?
C2A B3A B8A 102.11(19) . . ?
B7A B3A Ir4A 119.29(17) . . ?
B7A B3A H3A 119.2 . . ?
B8A B3A Ir4A 66.46(13) . . ?
B8A B3A H3A 133.0 . . ?
B8A B3A B7A 58.86(16) . . ?
Ir4A B5A H5A 113.4 . . ?
C1A B5A Ir4A 68.04(13) . . ?
C1A B5A H5A 117.9 . . ?
C1A B5A B6A 58.69(15) . . ?
C1A B5A B9A 107.1(2) . . ?
C1A B5A B10A 104.38(19) . . ?
B6A B5A Ir4A 120.06(17) . . ?
B6A B5A H5A 114.3 . . ?
B6A B5A B9A 106.1(2) . . ?
B6A B5A B10A 58.42(16) . . ?
B9A B5A Ir4A 64.58(13) . . ?
B9A B5A H5A 130.4 . . ?
B10A B5A Ir4A 116.72(18) . . ?
B10A B5A H5A 123.2 . . ?
B10A B5A B9A 58.39(16) . . ?
C1A B6A B5A 59.05(15) . . ?
C1A B6A H6A 117.8 . . ?
C1A B6A B10A 107.0(2) . . ?
C1A B6A B11A 107.4(2) . . ?
C2A B6A C1A 57.83(15) . . ?
C2A B6A B5A 105.1(2) . . ?
C2A B6A H6A 119.2 . . ?
C2A B6A B10A 105.1(2) . . ?
C2A B6A B11A 58.91(16) . . ?
B5A B6A H6A 123.3 . . ?
B10A B6A B5A 61.44(16) . . ?
B10A B6A H6A 128.5 . . ?
B10A B6A B11A 60.96(17) . . ?
B11A B6A B5A 110.7(2) . . ?
B11A B6A H6A 121.6 . . ?
C2A B7A B3A 60.00(16) . . ?
C2A B7A H7A 120.2 . . ?
C2A B7A B8A 106.0(2) . . ?
C2A B7A B11A 59.08(16) . . ?
C2A B7A B12A 104.5(2) . . ?
B3A B7A H7A 118.9 . . ?
B8A B7A B3A 60.37(16) . . ?
B8A B7A H7A 124.8 . . ?
B8A B7A B11A 108.2(2) . . ?
B8A B7A B12A 59.98(16) . . ?
B11A B7A B3A 109.4(2) . . ?
B11A B7A H7A 120.4 . . ?
B11A B7A B12A 59.23(16) . . ?
B12A B7A B3A 108.3(2) . . ?
B12A B7A H7A 126.3 . . ?
S1A B8A Ir4A 115.51(14) . . ?
B3A B8A Ir4A 64.57(13) . . ?
B3A B8A S1A 119.42(18) . . ?
B3A B8A B9A 108.2(2) . . ?
B7A B8A Ir4A 119.28(17) . . ?
B7A B8A S1A 112.89(18) . . ?
B7A B8A B3A 60.77(16) . . ?
B7A B8A B9A 108.9(2) . . ?
B7A B8A B12A 60.08(16) . . ?
B9A B8A Ir4A 65.72(13) . . ?
B9A B8A S1A 127.36(18) . . ?
B12A B8A Ir4A 119.81(17) . . ?
B12A B8A S1A 117.70(18) . . ?
B12A B8A B3A 108.7(2) . . ?
B12A B8A B9A 60.67(16) . . ?
Ir4A B9A H9A 118.2 . . ?
B5A B9A Ir4A 65.48(13) . . ?
B5A B9A H9A 125.5 . . ?
B8A B9A Ir4A 65.37(13) . . ?
B8A B9A B5A 105.99(19) . . ?
B8A B9A H9A 125.4 . . ?
B10A B9A Ir4A 118.10(17) . . ?
B10A B9A B5A 59.06(16) . . ?
B10A B9A B8A 105.4(2) . . ?
B10A B9A H9A 115.2 . . ?
B10A B9A B12A 58.94(16) . . ?
B12A B9A Ir4A 117.67(17) . . ?
B12A B9A B5A 105.65(19) . . ?
B12A B9A B8A 58.56(15) . . ?
B12A B9A H9A 115.2 . . ?
B5A B10A H10A 124.1 . . ?
B6A B10A B5A 60.14(16) . . ?
B6A B10A B9A 110.8(2) . . ?
B6A B10A H10A 110.0 . . ?
B6A B10A B11A 60.01(16) . . ?
B6A B10A B12A 107.9(2) . . ?
B9A B10A B5A 62.56(16) . . ?
B9A B10A H10A 133.2 . . ?
B11A B10A B5A 108.9(2) . . ?
B11A B10A B9A 109.9(2) . . ?
B11A B10A H10A 109.7 . . ?
B12A B10A B5A 110.2(2) . . ?
B12A B10A B9A 61.32(16) . . ?
B12A B10A H10A 123.9 . . ?
B12A B10A B11A 59.26(16) . . ?
C2A B11A B6A 58.95(16) . . ?
C2A B11A B7A 57.79(16) . . ?
C2A B11A B10A 103.6(2) . . ?
C2A B11A H11A 119.9 . . ?
C2A B11A B12A 104.5(2) . . ?
B6A B11A B7A 107.5(2) . . ?
B6A B11A B10A 59.03(16) . . ?
B6A B11A H11A 118.0 . . ?
B7A B11A B10A 107.5(2) . . ?
B7A B11A H11A 121.8 . . ?
B10A B11A H11A 126.0 . . ?
B12A B11A B6A 107.9(2) . . ?
B12A B11A B7A 60.46(16) . . ?
B12A B11A B10A 60.16(17) . . ?
B12A B11A H11A 127.6 . . ?
B7A B12A B9A 108.9(2) . . ?
B7A B12A H12A 123.7 . . ?
B8A B12A B7A 59.94(16) . . ?
B8A B12A B9A 60.76(16) . . ?
B8A B12A H12A 122.7 . . ?
B9A B12A H12A 119.6 . . ?
B10A B12A B7A 107.7(2) . . ?
B10A B12A B8A 107.8(2) . . ?
B10A B12A B9A 59.74(16) . . ?
B10A B12A H12A 120.1 . . ?
B11A B12A B7A 60.31(16) . . ?
B11A B12A B8A 109.0(2) . . ?
B11A B12A B9A 109.7(2) . . ?
B11A B12A B10A 60.59(17) . . ?
B11A B12A H12A 120.5 . . ?

loop_
_geom_bond_atom_site_label_1
_geom_bond_atom_site_label_2
_geom_bond_distance
_geom_bond_site_symmetry_2
_geom_bond_publ_flag
Ir4 C1 2.250(3) . ?
Ir4 C18 2.185(3) . ?
Ir4 C19 2.183(3) . ?
Ir4 C22 2.131(3) . ?
Ir4 C23 2.148(2) . ?
Ir4 B3 2.168(3) . ?
Ir4 B5 2.211(3) . ?
Ir4 B8 2.197(3) . ?
Ir4 B9 2.193(3) . ?
S1 C16 1.790(3) . ?
S1 C17 1.808(3) . ?
S1 B8 1.903(3) . ?
C1 C2 1.654(4) . ?
C1 C13 1.534(4) . ?
C1 B3 1.776(4) . ?
C1 B5 1.718(4) . ?
C1 B6 1.725(4) . ?
C2 C15 1.518(4) . ?
C2 B3 1.760(4) . ?
C2 B6 1.712(4) . ?
C2 B7 1.688(4) . ?
C2 B11 1.719(4) . ?
C13 H13A 0.9900 . ?
C13 H13B 0.9900 . ?
C13 C14 1.547(4) . ?
C14 H14A 0.9900 . ?
C14 H14B 0.9900 . ?
C14 C15 1.537(4) . ?
C15 H15A 0.9900 . ?
C15 H15B 0.9900 . ?
C16 H16A 0.9800 . ?
C16 H16B 0.9800 . ?
C16 H16C 0.9800 . ?
C17 H17A 0.9800 . ?
C17 H17B 0.9800 . ?
C17 H17C 0.9800 . ?
C18 H18 1.0000 . ?
C18 C19 1.410(4) . ?
C18 C25 1.524(4) . ?
C19 H19 1.0000 . ?
C19 C20 1.516(4) . ?
C20 H20A 0.9900 . ?
C20 H20B 0.9900 . ?
C20 C21 1.531(4) . ?
C21 H21A 0.9900 . ?
C21 H21B 0.9900 . ?
C21 C22 1.531(4) . ?
C22 H22 1.0000 . ?
C22 C23 1.426(4) . ?
C23 H23 1.0000 . ?
C23 C24 1.508(4) . ?
C24 H24A 0.9900 . ?
C24 H24B 0.9900 . ?
C24 C25 1.531(4) . ?
C25 H25A 0.9900 . ?
C25 H25B 0.9900 . ?
B3 H3 1.0659 . ?
B3 B7 1.818(4) . ?
B3 B8 1.798(4) . ?
B5 H5 1.0493 . ?
B5 B6 1.776(4) . ?
B5 B9 1.865(4) . ?
B5 B10 1.800(4) . ?
B6 H6 1.0559 . ?
B6 B10 1.743(4) . ?
B6 B11 1.765(4) . ?
B7 H7 1.0306 . ?
B7 B8 1.777(4) . ?
B7 B11 1.772(4) . ?
B7 B12 1.789(4) . ?
B8 B9 1.828(4) . ?
B8 B12 1.787(4) . ?
B9 H9 1.0628 . ?
B9 B10 1.790(4) . ?
B9 B12 1.811(4) . ?
B10 H10 0.9945 . ?
B10 B11 1.776(4) . ?
B10 B12 1.782(4) . ?
B11 H11 1.0115 . ?
B11 B12 1.758(4) . ?
B12 H12 1.0468 . ?
Ir4A C1A 2.242(3) . ?
Ir4A C19A 2.179(3) . ?
Ir4A C22A 2.134(3) . ?
Ir4A C23A 2.145(3) . ?
Ir4A C27A 2.173(3) . ?
Ir4A B3A 2.162(3) . ?
Ir4A B5A 2.217(3) . ?
Ir4A B8A 2.195(3) . ?
Ir4A B9A 2.201(3) . ?
S1A C16A 1.798(3) . ?
S1A C17A 1.803(3) . ?
S1A B8A 1.910(3) . ?
C1A C2A 1.658(3) . ?
C1A C13A 1.534(3) . ?
C1A B3A 1.781(4) . ?
C1A B5A 1.724(4) . ?
C1A B6A 1.718(4) . ?
C2A C15A 1.522(4) . ?
C2A B3A 1.754(4) . ?
C2A B6A 1.711(4) . ?
C2A B7A 1.687(4) . ?
C2A B11A 1.710(4) . ?
C13A H13C 0.9900 . ?
C13A H13D 0.9900 . ?
C13A C14A 1.550(4) . ?
C14A H14C 0.9900 . ?
C14A H14D 0.9900 . ?
C14A C15A 1.548(4) . ?
C15A H15C 0.9900 . ?
C15A H15D 0.9900 . ?
C16A H16D 0.9800 . ?
C16A H16E 0.9800 . ?
C16A H16F 0.9800 . ?
C17A H17D 0.9800 . ?
C17A H17E 0.9800 . ?
C17A H17F 0.9800 . ?
C19A H19A 1.0000 . ?
C19A C20A 1.512(4) . ?
C19A C27A 1.414(4) . ?
C20A H20C 0.9900 . ?
C20A H20D 0.9900 . ?
C20A C21A 1.532(4) . ?
C21A H21C 0.9900 . ?
C21A H21D 0.9900 . ?
C21A C22A 1.532(4) . ?
C22A H22A 1.0000 . ?
C22A C23A 1.424(4) . ?
C23A H23A 1.0000 . ?
C23A C24A 1.517(4) . ?
C24A H24C 0.9900 . ?
C24A H24D 0.9900 . ?
C24A C25A 1.529(4) . ?
C25A H25C 0.9900 . ?
C25A H25D 0.9900 . ?
C25A C27A 1.529(4) . ?
C27A H27A 1.0000 . ?
B3A H3A 1.0831 . ?
B3A B7A 1.813(4) . ?
B3A B8A 1.806(4) . ?
B5A H5A 1.0795 . ?
B5A B6A 1.780(4) . ?
B5A B9A 1.865(4) . ?
B5A B10A 1.802(4) . ?
B6A H6A 1.0612 . ?
B6A B10A 1.748(4) . ?
B6A B11A 1.766(4) . ?
B7A H7A 0.9862 . ?
B7A B8A 1.778(4) . ?
B7A B11A 1.778(4) . ?
B7A B12A 1.781(4) . ?
B8A B9A 1.819(4) . ?
B8A B12A 1.779(4) . ?
B9A H9A 1.0801 . ?
B9A B10A 1.790(4) . ?
B9A B12A 1.818(4) . ?
B10A H10A 0.8998 . ?
B10A B11A 1.783(4) . ?
B10A B12A 1.775(4) . ?
B11A H11A 1.1103 . ?
B11A B12A 1.759(4) . ?
B12A H12A 1.0486 . ?

loop_
_geom_torsion_atom_site_label_1
_geom_torsion_atom_site_label_2
_geom_torsion_atom_site_label_3
_geom_torsion_atom_site_label_4
_geom_torsion
_geom_torsion_site_symmetry_1
_geom_torsion_site_symmetry_2
_geom_torsion_site_symmetry_3
_geom_torsion_site_symmetry_4
_geom_torsion_publ_flag
Ir4 C1 C2 C15 -139.13(19) . . . . ?
Ir4 C1 C2 B3 -31.48(17) . . . . ?
Ir4 C1 C2 B6 112.3(2) . . . . ?
Ir4 C1 C2 B7 6.9(3) . . . . ?
Ir4 C1 C2 B11 76.0(2) . . . . ?
Ir4 C1 C13 C14 151.63(19) . . . . ?
Ir4 C1 B3 C2 149.08(17) . . . . ?
Ir4 C1 B3 B7 116.53(18) . . . . ?
Ir4 C1 B3 B8 55.57(15) . . . . ?
Ir4 C1 B5 B6 -151.42(18) . . . . ?
Ir4 C1 B5 B9 -52.60(15) . . . . ?
Ir4 C1 B5 B10 -113.60(19) . . . . ?
Ir4 C1 B6 C2 -106.7(2) . . . . ?
Ir4 C1 B6 B5 30.83(19) . . . . ?
Ir4 C1 B6 B10 -9.0(3) . . . . ?
Ir4 C1 B6 B11 -72.9(2) . . . . ?
Ir4 C18 C19 C20 -104.4(3) . . . . ?
Ir4 C18 C25 C24 -13.7(3) . . . . ?
Ir4 C19 C20 C21 -33.0(3) . . . . ?
Ir4 C22 C23 C24 -105.3(2) . . . . ?
Ir4 C23 C24 C25 -34.8(3) . . . . ?
Ir4 B3 B7 C2 105.0(2) . . . . ?
Ir4 B3 B7 B8 -29.68(18) . . . . ?
Ir4 B3 B7 B11 70.7(3) . . . . ?
Ir4 B3 B7 B12 7.8(3) . . . . ?
Ir4 B3 B8 S1 -106.47(18) . . . . ?
Ir4 B3 B8 B7 151.86(17) . . . . ?
Ir4 B3 B8 B9 50.35(16) . . . . ?
Ir4 B3 B8 B12 114.11(19) . . . . ?
Ir4 B5 B6 C1 -31.28(19) . . . . ?
Ir4 B5 B6 C2 4.8(3) . . . . ?
Ir4 B5 B6 B10 104.6(2) . . . . ?
Ir4 B5 B6 B11 67.0(3) . . . . ?
Ir4 B5 B9 B8 -53.00(15) . . . . ?
Ir4 B5 B9 B10 -152.10(18) . . . . ?
Ir4 B5 B9 B12 -114.39(18) . . . . ?
Ir4 B5 B10 B6 -111.3(2) . . . . ?
Ir4 B5 B10 B9 28.27(18) . . . . ?
Ir4 B5 B10 B11 -74.4(2) . . . . ?
Ir4 B5 B10 B12 -11.3(3) . . . . ?
Ir4 B8 B9 B5 52.96(15) . . . . ?
Ir4 B8 B9 B10 114.44(19) . . . . ?
Ir4 B8 B9 B12 152.28(18) . . . . ?
Ir4 B8 B12 B7 109.3(2) . . . . ?
Ir4 B8 B12 B9 -28.96(19) . . . . ?
Ir4 B8 B12 B10 9.6(3) . . . . ?
Ir4 B8 B12 B11 73.4(2) . . . . ?
Ir4 B9 B10 B5 -28.92(18) . . . . ?
Ir4 B9 B10 B6 8.1(3) . . . . ?
Ir4 B9 B10 B11 72.7(3) . . . . ?
Ir4 B9 B10 B12 107.9(2) . . . . ?
Ir4 B9 B12 B7 -8.5(3) . . . . ?
Ir4 B9 B12 B8 28.76(18) . . . . ?
Ir4 B9 B12 B10 -107.9(2) . . . . ?
Ir4 B9 B12 B11 -72.2(2) . . . . ?
S1 B8 B9 Ir4 103.8(2) . . . . ?
S1 B8 B9 B5 156.8(2) . . . . ?
S1 B8 B9 B10 -141.7(2) . . . . ?
S1 B8 B9 B12 -103.9(3) . . . . ?
S1 B8 B12 B7 -101.5(2) . . . . ?
S1 B8 B12 B9 120.2(2) . . . . ?
S1 B8 B12 B10 158.74(19) . . . . ?
S1 B8 B12 B11 -137.5(2) . . . . ?
C1 C2 C15 C14 -17.0(3) . . . . ?
C1 C2 B3 Ir4 32.59(18) . . . . ?
C1 C2 B3 B7 140.9(2) . . . . ?
C1 C2 B3 B8 102.3(2) . . . . ?
C1 C2 B6 B5 -36.63(19) . . . . ?
C1 C2 B6 B10 -100.6(2) . . . . ?
C1 C2 B6 B11 -141.8(2) . . . . ?
C1 C2 B7 B3 -37.9(2) . . . . ?
C1 C2 B7 B8 2.0(3) . . . . ?
C1 C2 B7 B11 104.1(2) . . . . ?
C1 C2 B7 B12 64.7(3) . . . . ?
C1 C2 B11 B6 36.2(2) . . . . ?
C1 C2 B11 B7 -106.7(2) . . . . ?
C1 C2 B11 B10 -3.7(3) . . . . ?
C1 C2 B11 B12 -66.4(3) . . . . ?
C1 C13 C14 C15 -24.2(3) . . . . ?
C1 B3 B7 C2 32.34(17) . . . . ?
C1 B3 B7 B8 -102.3(2) . . . . ?
C1 B3 B7 B11 -1.9(3) . . . . ?
C1 B3 B7 B12 -64.8(2) . . . . ?
C1 B3 B8 Ir4 -56.94(15) . . . . ?
C1 B3 B8 S1 -163.41(18) . . . . ?
C1 B3 B8 B7 94.9(2) . . . . ?
C1 B3 B8 B9 -6.6(3) . . . . ?
C1 B3 B8 B12 57.2(3) . . . . ?
C1 B5 B6 C2 36.08(19) . . . . ?
C1 B5 B6 B10 135.8(2) . . . . ?
C1 B5 B6 B11 98.2(2) . . . . ?
C1 B5 B9 Ir4 55.06(16) . . . . ?
C1 B5 B9 B8 2.1(3) . . . . ?
C1 B5 B9 B10 -97.0(2) . . . . ?
C1 B5 B9 B12 -59.3(2) . . . . ?
C1 B5 B10 B6 -38.20(19) . . . . ?
C1 B5 B10 B9 101.4(2) . . . . ?
C1 B5 B10 B11 -1.3(3) . . . . ?
C1 B5 B10 B12 61.9(3) . . . . ?
C1 B6 B10 B5 38.52(19) . . . . ?
C1 B6 B10 B9 0.5(3) . . . . ?
C1 B6 B10 B11 -100.5(2) . . . . ?
C1 B6 B10 B12 -64.6(3) . . . . ?
C1 B6 B11 C2 -33.11(19) . . . . ?
C1 B6 B11 B7 -0.7(3) . . . . ?
C1 B6 B11 B10 100.2(2) . . . . ?
C1 B6 B11 B12 63.7(3) . . . . ?
C2 C1 C13 C14 12.9(3) . . . . ?
C2 C1 B3 Ir4 -149.08(17) . . . . ?
C2 C1 B3 B7 -32.55(18) . . . . ?
C2 C1 B3 B8 -93.5(2) . . . . ?
C2 C1 B5 Ir4 112.59(18) . . . . ?
C2 C1 B5 B6 -38.8(2) . . . . ?
C2 C1 B5 B9 60.0(2) . . . . ?
C2 C1 B5 B10 -1.0(3) . . . . ?
C2 C1 B6 B5 137.5(2) . . . . ?
C2 C1 B6 B10 97.7(2) . . . . ?
C2 C1 B6 B11 33.79(19) . . . . ?
C2 B3 B7 B8 -134.6(2) . . . . ?
C2 B3 B7 B11 -34.25(19) . . . . ?
C2 B3 B7 B12 -97.2(2) . . . . ?
C2 B3 B8 Ir4 -114.58(17) . . . . ?
C2 B3 B8 S1 138.95(19) . . . . ?
C2 B3 B8 B7 37.28(18) . . . . ?
C2 B3 B8 B9 -64.2(2) . . . . ?
C2 B3 B8 B12 -0.5(3) . . . . ?
C2 B6 B10 B5 98.7(2) . . . . ?
C2 B6 B10 B9 60.6(3) . . . . ?
C2 B6 B10 B11 -40.40(19) . . . . ?
C2 B6 B10 B12 -4.4(3) . . . . ?
C2 B6 B11 B7 32.43(19) . . . . ?
C2 B6 B11 B10 133.3(2) . . . . ?
C2 B6 B11 B12 96.8(2) . . . . ?
C2 B7 B8 Ir4 -10.6(3) . . . . ?
C2 B7 B8 S1 -151.30(18) . . . . ?
C2 B7 B8 B3 -39.99(19) . . . . ?
C2 B7 B8 B9 60.8(2) . . . . ?
C2 B7 B8 B12 98.2(2) . . . . ?
C2 B7 B11 B6 -32.84(19) . . . . ?
C2 B7 B11 B10 -95.1(2) . . . . ?
C2 B7 B11 B12 -134.4(2) . . . . ?
C2 B7 B12 B8 -100.3(2) . . . . ?
C2 B7 B12 B9 -62.5(3) . . . . ?
C2 B7 B12 B10 0.6(3) . . . . ?
C2 B7 B12 B11 39.6(2) . . . . ?
C2 B11 B12 B7 -38.75(19) . . . . ?
C2 B11 B12 B8 -2.9(3) . . . . ?
C2 B11 B12 B9 62.0(3) . . . . ?
C2 B11 B12 B10 97.5(2) . . . . ?
C13 C1 C2 C15 2.6(3) . . . . ?
C13 C1 C2 B3 110.2(2) . . . . ?
C13 C1 C2 B6 -106.1(2) . . . . ?
C13 C1 C2 B7 148.6(2) . . . . ?
C13 C1 C2 B11 -142.3(2) . . . . ?
C13 C1 B3 Ir4 117.3(2) . . . . ?
C13 C1 B3 C2 -93.6(2) . . . . ?
C13 C1 B3 B7 -126.1(2) . . . . ?
C13 C1 B3 B8 172.9(2) . . . . ?
C13 C1 B5 Ir4 -114.9(3) . . . . ?
C13 C1 B5 B6 93.7(3) . . . . ?
C13 C1 B5 B9 -167.5(3) . . . . ?
C13 C1 B5 B10 131.5(3) . . . . ?
C13 C1 B6 C2 95.2(2) . . . . ?
C13 C1 B6 B5 -127.3(2) . . . . ?
C13 C1 B6 B10 -167.1(2) . . . . ?
C13 C1 B6 B11 128.9(2) . . . . ?
C13 C14 C15 C2 25.5(3) . . . . ?
C15 C2 B3 Ir4 131.2(2) . . . . ?
C15 C2 B3 C1 98.6(2) . . . . ?
C15 C2 B3 B7 -120.5(3) . . . . ?
C15 C2 B3 B8 -159.1(2) . . . . ?
C15 C2 B6 C1 -97.8(2) . . . . ?
C15 C2 B6 B5 -134.4(2) . . . . ?
C15 C2 B6 B10 161.6(2) . . . . ?
C15 C2 B6 B11 120.4(3) . . . . ?
C15 C2 B7 B3 100.6(3) . . . . ?
C15 C2 B7 B8 140.5(3) . . . . ?
C15 C2 B7 B11 -117.3(3) . . . . ?
C15 C2 B7 B12 -156.8(3) . . . . ?
C15 C2 B11 B6 -100.6(3) . . . . ?
C15 C2 B11 B7 116.6(3) . . . . ?
C15 C2 B11 B10 -140.5(3) . . . . ?
C15 C2 B11 B12 156.8(3) . . . . ?
C18 C19 C20 C21 48.6(4) . . . . ?
C19 C18 C25 C24 -96.6(3) . . . . ?
C19 C20 C21 C22 28.2(3) . . . . ?
C20 C21 C22 Ir4 -10.7(3) . . . . ?
C20 C21 C22 C23 -94.5(3) . . . . ?
C21 C22 C23 Ir4 109.4(2) . . . . ?
C21 C22 C23 C24 4.1(4) . . . . ?
C22 C23 C24 C25 46.2(4) . . . . ?
C23 C24 C25 C18 30.9(3) . . . . ?
C25 C18 C19 Ir4 107.8(3) . . . . ?
C25 C18 C19 C20 3.4(4) . . . . ?
B3 C1 C2 C15 -107.7(2) . . . . ?
B3 C1 C2 B6 143.7(2) . . . . ?
B3 C1 C2 B7 38.3(2) . . . . ?
B3 C1 C2 B11 107.4(2) . . . . ?
B3 C1 C13 C14 77.8(3) . . . . ?
B3 C1 B5 Ir4 46.21(17) . . . . ?
B3 C1 B5 B6 -105.2(2) . . . . ?
B3 C1 B5 B9 -6.4(3) . . . . ?
B3 C1 B5 B10 -67.4(2) . . . . ?
B3 C1 B6 C2 -34.4(2) . . . . ?
B3 C1 B6 B5 103.2(2) . . . . ?
B3 C1 B6 B10 63.4(3) . . . . ?
B3 C1 B6 B11 -0.6(3) . . . . ?
B3 C2 C15 C14 -84.1(3) . . . . ?
B3 C2 B6 C1 35.2(2) . . . . ?
B3 C2 B6 B5 -1.4(3) . . . . ?
B3 C2 B6 B10 -65.4(3) . . . . ?
B3 C2 B6 B11 -106.6(2) . . . . ?
B3 C2 B7 B8 39.94(19) . . . . ?
B3 C2 B7 B11 142.0(2) . . . . ?
B3 C2 B7 B12 102.6(2) . . . . ?
B3 C2 B11 B6 105.4(2) . . . . ?
B3 C2 B11 B7 -37.4(2) . . . . ?
B3 C2 B11 B10 65.5(3) . . . . ?
B3 C2 B11 B12 2.8(3) . . . . ?
B3 B7 B8 Ir4 29.38(18) . . . . ?
B3 B7 B8 S1 -111.3(2) . . . . ?
B3 B7 B8 B9 100.8(2) . . . . ?
B3 B7 B8 B12 138.2(2) . . . . ?
B3 B7 B11 C2 34.49(19) . . . . ?
B3 B7 B11 B6 1.7(3) . . . . ?
B3 B7 B11 B10 -60.6(3) . . . . ?
B3 B7 B11 B12 -99.9(2) . . . . ?
B3 B7 B12 B8 -37.41(19) . . . . ?
B3 B7 B12 B9 0.5(3) . . . . ?
B3 B7 B12 B10 63.6(3) . . . . ?
B3 B7 B12 B11 102.5(2) . . . . ?
B3 B8 B9 Ir4 -50.10(16) . . . . ?
B3 B8 B9 B5 2.9(3) . . . . ?
B3 B8 B9 B10 64.3(2) . . . . ?
B3 B8 B9 B12 102.2(2) . . . . ?
B3 B8 B12 B7 38.1(2) . . . . ?
B3 B8 B12 B9 -100.2(2) . . . . ?
B3 B8 B12 B10 -61.6(3) . . . . ?
B3 B8 B12 B11 2.2(3) . . . . ?
B5 C1 C2 C15 148.0(2) . . . . ?
B5 C1 C2 B3 -104.3(2) . . . . ?
B5 C1 C2 B6 39.4(2) . . . . ?
B5 C1 C2 B7 -66.0(3) . . . . ?
B5 C1 C2 B11 3.1(3) . . . . ?
B5 C1 C13 C14 -121.5(3) . . . . ?
B5 C1 B3 Ir4 -47.33(17) . . . . ?
B5 C1 B3 C2 101.7(2) . . . . ?
B5 C1 B3 B7 69.2(2) . . . . ?
B5 C1 B3 B8 8.2(3) . . . . ?
B5 C1 B6 C2 -137.5(2) . . . . ?
B5 C1 B6 B10 -39.8(2) . . . . ?
B5 C1 B6 B11 -103.8(2) . . . . ?
B5 B6 B10 B9 -38.0(2) . . . . ?
B5 B6 B10 B11 -139.1(2) . . . . ?
B5 B6 B10 B12 -103.1(2) . . . . ?
B5 B6 B11 C2 -95.4(2) . . . . ?
B5 B6 B11 B7 -63.0(3) . . . . ?
B5 B6 B11 B10 37.9(2) . . . . ?
B5 B6 B11 B12 1.4(3) . . . . ?
B5 B9 B10 B6 37.0(2) . . . . ?
B5 B9 B10 B11 101.6(2) . . . . ?
B5 B9 B10 B12 136.8(2) . . . . ?
B5 B9 B12 B7 61.8(2) . . . . ?
B5 B9 B12 B8 99.1(2) . . . . ?
B5 B9 B12 B10 -37.56(19) . . . . ?
B5 B9 B12 B11 -1.9(3) . . . . ?
B5 B10 B11 C2 3.0(3) . . . . ?
B5 B10 B11 B6 -36.9(2) . . . . ?
B5 B10 B11 B7 63.1(3) . . . . ?
B5 B10 B11 B12 102.6(2) . . . . ?
B5 B10 B12 B7 -61.6(3) . . . . ?
B5 B10 B12 B8 1.1(3) . . . . ?
B5 B10 B12 B9 40.3(2) . . . . ?
B5 B10 B12 B11 -100.4(2) . . . . ?
B6 C1 C2 C15 108.6(2) . . . . ?
B6 C1 C2 B3 -143.7(2) . . . . ?
B6 C1 C2 B7 -105.4(2) . . . . ?
B6 C1 C2 B11 -36.3(2) . . . . ?
B6 C1 C13 C14 -50.9(3) . . . . ?
B6 C1 B3 Ir4 -115.01(19) . . . . ?
B6 C1 B3 C2 34.07(19) . . . . ?
B6 C1 B3 B7 1.5(3) . . . . ?
B6 C1 B3 B8 -59.4(3) . . . . ?
B6 C1 B5 Ir4 151.42(18) . . . . ?
B6 C1 B5 B9 98.8(2) . . . . ?
B6 C1 B5 B10 37.82(19) . . . . ?
B6 C2 C15 C14 49.3(3) . . . . ?
B6 C2 B3 Ir4 -2.2(3) . . . . ?
B6 C2 B3 C1 -34.8(2) . . . . ?
B6 C2 B3 B7 106.1(2) . . . . ?
B6 C2 B3 B8 67.5(3) . . . . ?
B6 C2 B7 B3 -106.3(2) . . . . ?
B6 C2 B7 B8 -66.4(3) . . . . ?
B6 C2 B7 B11 35.7(2) . . . . ?
B6 C2 B7 B12 -3.7(3) . . . . ?
B6 C2 B11 B7 -142.8(2) . . . . ?
B6 C2 B11 B10 -39.90(19) . . . . ?
B6 C2 B11 B12 -102.6(2) . . . . ?
B6 B5 B9 Ir4 117.07(18) . . . . ?
B6 B5 B9 B8 64.1(2) . . . . ?
B6 B5 B9 B10 -35.03(19) . . . . ?
B6 B5 B9 B12 2.7(3) . . . . ?
B6 B5 B10 B9 139.6(2) . . . . ?
B6 B5 B10 B11 36.9(2) . . . . ?
B6 B5 B10 B12 100.1(2) . . . . ?
B6 B10 B11 C2 39.84(19) . . . . ?
B6 B10 B11 B7 100.0(2) . . . . ?
B6 B10 B11 B12 139.5(2) . . . . ?
B6 B10 B12 B7 2.4(3) . . . . ?
B6 B10 B12 B8 65.2(3) . . . . ?
B6 B10 B12 B9 104.3(2) . . . . ?
B6 B10 B12 B11 -36.4(2) . . . . ?
B6 B11 B12 B7 -100.3(2) . . . . ?
B6 B11 B12 B8 -64.5(3) . . . . ?
B6 B11 B12 B9 0.4(3) . . . . ?
B6 B11 B12 B10 35.9(2) . . . . ?
B7 C2 C15 C14 -157.7(3) . . . . ?
B7 C2 B3 Ir4 -108.3(2) . . . . ?
B7 C2 B3 C1 -140.9(2) . . . . ?
B7 C2 B3 B8 -38.56(19) . . . . ?
B7 C2 B6 C1 105.8(2) . . . . ?
B7 C2 B6 B5 69.1(3) . . . . ?
B7 C2 B6 B10 5.2(3) . . . . ?
B7 C2 B6 B11 -36.0(2) . . . . ?
B7 C2 B11 B6 142.8(2) . . . . ?
B7 C2 B11 B10 102.9(2) . . . . ?
B7 C2 B11 B12 40.3(2) . . . . ?
B7 B3 B8 Ir4 -151.86(17) . . . . ?
B7 B3 B8 S1 101.7(2) . . . . ?
B7 B3 B8 B9 -101.5(2) . . . . ?
B7 B3 B8 B12 -37.7(2) . . . . ?
B7 B8 B9 Ir4 -114.80(19) . . . . ?
B7 B8 B9 B5 -61.8(2) . . . . ?
B7 B8 B9 B10 -0.4(3) . . . . ?
B7 B8 B9 B12 37.5(2) . . . . ?
B7 B8 B12 B9 -138.3(2) . . . . ?
B7 B8 B12 B10 -99.7(2) . . . . ?
B7 B8 B12 B11 -36.0(2) . . . . ?
B7 B11 B12 B8 35.8(2) . . . . ?
B7 B11 B12 B9 100.8(2) . . . . ?
B7 B11 B12 B10 136.2(2) . . . . ?
B8 B3 B7 C2 134.6(2) . . . . ?
B8 B3 B7 B11 100.4(2) . . . . ?
B8 B3 B7 B12 37.5(2) . . . . ?
B8 B7 B11 C2 98.4(2) . . . . ?
B8 B7 B11 B6 65.5(3) . . . . ?
B8 B7 B11 B10 3.3(3) . . . . ?
B8 B7 B11 B12 -36.0(2) . . . . ?
B8 B7 B12 B9 37.9(2) . . . . ?
B8 B7 B12 B10 101.0(2) . . . . ?
B8 B7 B12 B11 139.9(2) . . . . ?
B8 B9 B10 B5 -99.2(2) . . . . ?
B8 B9 B10 B6 -62.2(3) . . . . ?
B8 B9 B10 B11 2.4(3) . . . . ?
B8 B9 B10 B12 37.62(19) . . . . ?
B8 B9 B12 B7 -37.25(20) . . . . ?
B8 B9 B12 B10 -136.6(2) . . . . ?
B8 B9 B12 B11 -101.0(2) . . . . ?
B9 B5 B6 C1 -100.8(2) . . . . ?
B9 B5 B6 C2 -64.7(2) . . . . ?
B9 B5 B6 B10 35.08(19) . . . . ?
B9 B5 B6 B11 -2.5(3) . . . . ?
B9 B5 B10 B6 -139.6(2) . . . . ?
B9 B5 B10 B11 -102.7(2) . . . . ?
B9 B5 B10 B12 -39.5(2) . . . . ?
B9 B8 B12 B7 138.3(2) . . . . ?
B9 B8 B12 B10 38.6(2) . . . . ?
B9 B8 B12 B11 102.3(2) . . . . ?
B9 B10 B11 C2 -63.7(3) . . . . ?
B9 B10 B11 B6 -103.6(2) . . . . ?
B9 B10 B11 B7 -3.5(3) . . . . ?
B9 B10 B11 B12 35.9(2) . . . . ?
B9 B10 B12 B7 -101.9(2) . . . . ?
B9 B10 B12 B8 -39.2(2) . . . . ?
B9 B10 B12 B11 -140.7(2) . . . . ?
B10 B5 B6 C1 -135.8(2) . . . . ?
B10 B5 B6 C2 -99.8(2) . . . . ?
B10 B5 B6 B11 -37.6(2) . . . . ?
B10 B5 B9 Ir4 152.10(18) . . . . ?
B10 B5 B9 B8 99.1(2) . . . . ?
B10 B5 B9 B12 37.71(19) . . . . ?
B10 B6 B11 C2 -133.3(2) . . . . ?
B10 B6 B11 B7 -100.9(2) . . . . ?
B10 B6 B11 B12 -36.5(2) . . . . ?
B10 B9 B12 B7 99.4(2) . . . . ?
B10 B9 B12 B8 136.6(2) . . . . ?
B10 B9 B12 B11 35.6(2) . . . . ?
B10 B11 B12 B7 -136.2(2) . . . . ?
B10 B11 B12 B8 -100.4(2) . . . . ?
B10 B11 B12 B9 -35.4(2) . . . . ?
B11 C2 C15 C14 121.5(3) . . . . ?
B11 C2 B3 Ir4 -71.2(3) . . . . ?
B11 C2 B3 C1 -103.8(2) . . . . ?
B11 C2 B3 B7 37.1(2) . . . . ?
B11 C2 B3 B8 -1.5(3) . . . . ?
B11 C2 B6 C1 141.8(2) . . . . ?
B11 C2 B6 B5 105.2(2) . . . . ?
B11 C2 B6 B10 41.2(2) . . . . ?
B11 C2 B7 B3 -142.0(2) . . . . ?
B11 C2 B7 B8 -102.1(2) . . . . ?
B11 C2 B7 B12 -39.41(19) . . . . ?
B11 B6 B10 B5 139.1(2) . . . . ?
B11 B6 B10 B9 101.0(2) . . . . ?
B11 B6 B10 B12 36.0(2) . . . . ?
B11 B7 B8 Ir4 -73.2(3) . . . . ?
B11 B7 B8 S1 146.10(19) . . . . ?
B11 B7 B8 B3 -102.6(2) . . . . ?
B11 B7 B8 B9 -1.8(3) . . . . ?
B11 B7 B8 B12 35.6(2) . . . . ?
B11 B7 B12 B8 -139.9(2) . . . . ?
B11 B7 B12 B9 -102.0(2) . . . . ?
B11 B7 B12 B10 -38.9(2) . . . . ?
B11 B10 B12 B7 38.8(2) . . . . ?
B11 B10 B12 B8 101.6(2) . . . . ?
B11 B10 B12 B9 140.7(2) . . . . ?
B12 B7 B8 Ir4 -108.8(2) . . . . ?
B12 B7 B8 S1 110.5(2) . . . . ?
B12 B7 B8 B3 -138.2(2) . . . . ?
B12 B7 B8 B9 -37.4(2) . . . . ?
B12 B7 B11 C2 134.4(2) . . . . ?
B12 B7 B11 B6 101.6(2) . . . . ?
B12 B7 B11 B10 39.3(2) . . . . ?
B12 B8 B9 Ir4 -152.28(18) . . . . ?
B12 B8 B9 B5 -99.3(2) . . . . ?
B12 B8 B9 B10 -37.8(2) . . . . ?
B12 B9 B10 B5 -136.8(2) . . . . ?
B12 B9 B10 B6 -99.8(2) . . . . ?
B12 B9 B10 B11 -35.2(2) . . . . ?
B12 B10 B11 C2 -99.7(2) . . . . ?
B12 B10 B11 B6 -139.5(2) . . . . ?
B12 B10 B11 B7 -39.5(2) . . . . ?
Ir4A C1A C2A C15A -138.85(18) . . . . ?
Ir4A C1A C2A B3A -31.14(16) . . . . ?
Ir4A C1A C2A B6A 112.86(19) . . . . ?
Ir4A C1A C2A B7A 7.2(3) . . . . ?
Ir4A C1A C2A B11A 77.0(2) . . . . ?
Ir4A C1A C13A C14A 151.90(18) . . . . ?
Ir4A C1A B3A C2A 149.29(16) . . . . ?
Ir4A C1A B3A B7A 116.64(17) . . . . ?
Ir4A C1A B3A B8A 55.64(15) . . . . ?
Ir4A C1A B5A B6A -151.33(17) . . . . ?
Ir4A C1A B5A B9A -52.56(15) . . . . ?
Ir4A C1A B5A B10A -113.40(18) . . . . ?
Ir4A C1A B6A C2A -106.2(2) . . . . ?
Ir4A C1A B6A B5A 31.15(18) . . . . ?
Ir4A C1A B6A B10A -8.8(3) . . . . ?
Ir4A C1A B6A B11A -73.0(2) . . . . ?
Ir4A C19A C20A C21A -30.8(3) . . . . ?
Ir4A C19A C27A C25A 107.8(3) . . . . ?
Ir4A C22A C23A C24A -104.1(3) . . . . ?
Ir4A C23A C24A C25A -36.9(3) . . . . ?
Ir4A B3A B7A C2A 105.0(2) . . . . ?
Ir4A B3A B7A B8A -29.07(18) . . . . ?
Ir4A B3A B7A B11A 71.3(2) . . . . ?
Ir4A B3A B7A B12A 8.4(3) . . . . ?
Ir4A B3A B8A S1A -106.22(17) . . . . ?
Ir4A B3A B8A B7A 152.47(17) . . . . ?
Ir4A B3A B8A B9A 50.53(15) . . . . ?
Ir4A B3A B8A B12A 114.86(19) . . . . ?
Ir4A B5A B6A C1A -30.94(18) . . . . ?
Ir4A B5A B6A C2A 5.5(3) . . . . ?
Ir4A B5A B6A B10A 104.7(2) . . . . ?
Ir4A B5A B6A B11A 67.5(3) . . . . ?
Ir4A B5A B9A B8A -52.61(15) . . . . ?
Ir4A B5A B9A B10A -151.29(17) . . . . ?
Ir4A B5A B9A B12A -113.72(17) . . . . ?
Ir4A B5A B10A B6A -110.4(2) . . . . ?
Ir4A B5A B10A B9A 29.06(17) . . . . ?
Ir4A B5A B10A B11A -74.1(2) . . . . ?
Ir4A B5A B10A B12A -10.8(3) . . . . ?
Ir4A B8A B9A B5A 52.67(15) . . . . ?
Ir4A B8A B9A B10A 114.26(18) . . . . ?
Ir4A B8A B9A B12A 151.52(17) . . . . ?
Ir4A B8A B12A B7A 108.7(2) . . . . ?
Ir4A B8A B12A B9A -30.07(18) . . . . ?
Ir4A B8A B12A B10A 8.1(3) . . . . ?
Ir4A B8A B12A B11A 72.3(2) . . . . ?
Ir4A B9A B10A B5A -29.70(17) . . . . ?
Ir4A B9A B10A B6A 7.4(3) . . . . ?
Ir4A B9A B10A B11A 71.8(2) . . . . ?
Ir4A B9A B10A B12A 107.0(2) . . . . ?
Ir4A B9A B12A B7A -7.8(3) . . . . ?
Ir4A B9A B12A B8A 29.31(17) . . . . ?
Ir4A B9A B12A B10A -107.8(2) . . . . ?
Ir4A B9A B12A B11A -72.1(2) . . . . ?
S1A B8A B9A Ir4A 104.5(2) . . . . ?
S1A B8A B9A B5A 157.16(19) . . . . ?
S1A B8A B9A B10A -141.2(2) . . . . ?
S1A B8A B9A B12A -104.0(2) . . . . ?
S1A B8A B12A B7A -101.8(2) . . . . ?
S1A B8A B12A B9A 119.4(2) . . . . ?
S1A B8A B12A B10A 157.58(18) . . . . ?
S1A B8A B12A B11A -138.20(19) . . . . ?
C1A C2A C15A C14A -17.8(3) . . . . ?
C1A C2A B3A Ir4A 32.33(17) . . . . ?
C1A C2A B3A B7A 140.9(2) . . . . ?
C1A C2A B3A B8A 101.9(2) . . . . ?
C1A C2A B6A B5A -37.00(18) . . . . ?
C1A C2A B6A B10A -100.9(2) . . . . ?
C1A C2A B6A B11A -142.3(2) . . . . ?
C1A C2A B7A B3A -38.09(19) . . . . ?
C1A C2A B7A B8A 2.5(3) . . . . ?
C1A C2A B7A B11A 104.4(2) . . . . ?
C1A C2A B7A B12A 64.9(2) . . . . ?
C1A C2A B11A B6A 35.57(19) . . . . ?
C1A C2A B11A B7A -106.9(2) . . . . ?
C1A C2A B11A B10A -4.6(3) . . . . ?
C1A C2A B11A B12A -66.8(2) . . . . ?
C1A C13A C14A C15A -25.4(3) . . . . ?
C1A B3A B7A C2A 32.44(17) . . . . ?
C1A B3A B7A B8A -101.6(2) . . . . ?
C1A B3A B7A B11A -1.2(2) . . . . ?
C1A B3A B7A B12A -64.1(2) . . . . ?
C1A B3A B8A Ir4A -56.94(15) . . . . ?
C1A B3A B8A S1A -163.16(17) . . . . ?
C1A B3A B8A B7A 95.5(2) . . . . ?
C1A B3A B8A B9A -6.4(2) . . . . ?
C1A B3A B8A B12A 57.9(2) . . . . ?
C1A B5A B6A C2A 36.44(18) . . . . ?
C1A B5A B6A B10A 135.7(2) . . . . ?
C1A B5A B6A B11A 98.4(2) . . . . ?
C1A B5A B9A Ir4A 54.62(15) . . . . ?
C1A B5A B9A B8A 2.0(2) . . . . ?
C1A B5A B9A B10A -96.7(2) . . . . ?
C1A B5A B9A B12A -59.1(2) . . . . ?
C1A B5A B10A B6A -38.07(18) . . . . ?
C1A B5A B10A B9A 101.4(2) . . . . ?
C1A B5A B10A B11A -1.7(3) . . . . ?
C1A B5A B10A B12A 61.6(2) . . . . ?
C1A B6A B10A B5A 38.82(19) . . . . ?
C1A B6A B10A B9A 0.7(3) . . . . ?
C1A B6A B10A B11A -100.8(2) . . . . ?
C1A B6A B10A B12A -64.7(2) . . . . ?
C1A B6A B11A C2A -32.82(18) . . . . ?
C1A B6A B11A B7A -0.1(3) . . . . ?
C1A B6A B11A B10A 100.2(2) . . . . ?
C1A B6A B11A B12A 63.7(2) . . . . ?
C2A C1A C13A C14A 13.5(3) . . . . ?
C2A C1A B3A Ir4A -149.29(16) . . . . ?
C2A C1A B3A B7A -32.64(17) . . . . ?
C2A C1A B3A B8A -93.6(2) . . . . ?
C2A C1A B5A Ir4A 112.28(17) . . . . ?
C2A C1A B5A B6A -39.05(19) . . . . ?
C2A C1A B5A B9A 59.7(2) . . . . ?
C2A C1A B5A B10A -1.1(3) . . . . ?
C2A C1A B6A B5A 137.3(2) . . . . ?
C2A C1A B6A B10A 97.4(2) . . . . ?
C2A C1A B6A B11A 33.25(18) . . . . ?
C2A B3A B7A B8A -134.0(2) . . . . ?
C2A B3A B7A B11A -33.64(19) . . . . ?
C2A B3A B7A B12A -96.6(2) . . . . ?
C2A B3A B8A Ir4A -114.69(17) . . . . ?
C2A B3A B8A S1A 139.09(18) . . . . ?
C2A B3A B8A B7A 37.77(18) . . . . ?
C2A B3A B8A B9A -64.2(2) . . . . ?
C2A B3A B8A B12A 0.2(2) . . . . ?
C2A B6A B10A B5A 99.2(2) . . . . ?
C2A B6A B10A B9A 61.1(2) . . . . ?
C2A B6A B10A B11A -40.43(18) . . . . ?
C2A B6A B10A B12A -4.3(3) . . . . ?
C2A B6A B11A B7A 32.69(18) . . . . ?
C2A B6A B11A B10A 133.0(2) . . . . ?
C2A B6A B11A B12A 96.5(2) . . . . ?
C2A B7A B8A Ir4A -11.8(3) . . . . ?
C2A B7A B8A S1A -152.38(17) . . . . ?
C2A B7A B8A B3A -40.37(18) . . . . ?
C2A B7A B8A B9A 60.4(2) . . . . ?
C2A B7A B8A B12A 97.8(2) . . . . ?
C2A B7A B11A B6A -33.15(19) . . . . ?
C2A B7A B11A B10A -95.3(2) . . . . ?
C2A B7A B11A B12A -134.2(2) . . . . ?
C2A B7A B12A B8A -100.4(2) . . . . ?
C2A B7A B12A B9A -62.9(2) . . . . ?
C2A B7A B12A B10A 0.3(3) . . . . ?
C2A B7A B12A B11A 39.45(19) . . . . ?
C2A B11A B12A B7A -38.80(18) . . . . ?
C2A B11A B12A B8A -2.6(3) . . . . ?
C2A B11A B12A B9A 62.2(2) . . . . ?
C2A B11A B12A B10A 97.6(2) . . . . ?
C13A C1A C2A C15A 2.8(3) . . . . ?
C13A C1A C2A B3A 110.5(2) . . . . ?
C13A C1A C2A B6A -105.5(2) . . . . ?
C13A C1A C2A B7A 148.9(2) . . . . ?
C13A C1A C2A B11A -141.4(2) . . . . ?
C13A C1A B3A Ir4A 117.5(2) . . . . ?
C13A C1A B3A C2A -93.2(2) . . . . ?
C13A C1A B3A B7A -125.9(2) . . . . ?
C13A C1A B3A B8A 173.1(2) . . . . ?
C13A C1A B5A Ir4A -115.5(3) . . . . ?
C13A C1A B5A B6A 93.2(3) . . . . ?
C13A C1A B5A B9A -168.1(2) . . . . ?
C13A C1A B5A B10A 131.1(3) . . . . ?
C13A C1A B6A C2A 95.4(2) . . . . ?
C13A C1A B6A B5A -127.3(2) . . . . ?
C13A C1A B6A B10A -167.2(2) . . . . ?
C13A C1A B6A B11A 128.6(2) . . . . ?
C13A C14A C15A C2A 26.6(3) . . . . ?
C15A C2A B3A Ir4A 131.1(2) . . . . ?
C15A C2A B3A C1A 98.8(2) . . . . ?
C15A C2A B3A B7A -120.3(2) . . . . ?
C15A C2A B3A B8A -159.3(2) . . . . ?
C15A C2A B6A C1A -97.9(2) . . . . ?
C15A C2A B6A B5A -134.9(2) . . . . ?
C15A C2A B6A B10A 161.2(2) . . . . ?
C15A C2A B6A B11A 119.8(2) . . . . ?
C15A C2A B7A B3A 100.7(3) . . . . ?
C15A C2A B7A B8A 141.3(2) . . . . ?
C15A C2A B7A B11A -116.8(3) . . . . ?
C15A C2A B7A B12A -156.3(2) . . . . ?
C15A C2A B11A B6A -100.7(3) . . . . ?
C15A C2A B11A B7A 116.8(3) . . . . ?
C15A C2A B11A B10A -140.9(3) . . . . ?
C15A C2A B11A B12A 156.9(2) . . . . ?
C19A C20A C21A C22A 26.1(3) . . . . ?
C20A C19A C27A Ir4A -105.2(2) . . . . ?
C20A C19A C27A C25A 2.6(4) . . . . ?
C20A C21A C22A Ir4A -9.7(3) . . . . ?
C20A C21A C22A C23A -93.4(3) . . . . ?
C21A C22A C23A Ir4A 109.3(2) . . . . ?
C21A C22A C23A C24A 5.3(4) . . . . ?
C22A C23A C24A C25A 44.2(4) . . . . ?
C23A C24A C25A C27A 32.7(3) . . . . ?
C24A C25A C27A Ir4A -14.3(3) . . . . ?
C24A C25A C27A C19A -97.3(3) . . . . ?
C27A C19A C20A C21A 50.5(3) . . . . ?
B3A C1A C2A C15A -107.7(2) . . . . ?
B3A C1A C2A B6A 144.0(2) . . . . ?
B3A C1A C2A B7A 38.4(2) . . . . ?
B3A C1A C2A B11A 108.1(2) . . . . ?
B3A C1A C13A C14A 78.0(3) . . . . ?
B3A C1A B5A Ir4A 46.32(16) . . . . ?
B3A C1A B5A B6A -105.0(2) . . . . ?
B3A C1A B5A B9A -6.2(3) . . . . ?
B3A C1A B5A B10A -67.1(2) . . . . ?
B3A C1A B6A C2A -33.92(19) . . . . ?
B3A C1A B6A B5A 103.4(2) . . . . ?
B3A C1A B6A B10A 63.5(2) . . . . ?
B3A C1A B6A B11A -0.7(3) . . . . ?
B3A C2A C15A C14A -85.3(3) . . . . ?
B3A C2A B6A C1A 35.0(2) . . . . ?
B3A C2A B6A B5A -2.0(3) . . . . ?
B3A C2A B6A B10A -65.9(3) . . . . ?
B3A C2A B6A B11A -107.3(2) . . . . ?
B3A C2A B7A B8A 40.55(18) . . . . ?
B3A C2A B7A B11A 142.5(2) . . . . ?
B3A C2A B7A B12A 103.0(2) . . . . ?
B3A C2A B11A B6A 105.3(2) . . . . ?
B3A C2A B11A B7A -37.2(2) . . . . ?
B3A C2A B11A B10A 65.1(3) . . . . ?
B3A C2A B11A B12A 2.9(3) . . . . ?
B3A B7A B8A Ir4A 28.60(17) . . . . ?
B3A B7A B8A S1A -112.0(2) . . . . ?
B3A B7A B8A B9A 100.8(2) . . . . ?
B3A B7A B8A B12A 138.2(2) . . . . ?
B3A B7A B11A C2A 34.01(19) . . . . ?
B3A B7A B11A B6A 0.9(3) . . . . ?
B3A B7A B11A B10A -61.3(3) . . . . ?
B3A B7A B11A B12A -100.2(2) . . . . ?
B3A B7A B12A B8A -37.63(19) . . . . ?
B3A B7A B12A B9A -0.2(3) . . . . ?
B3A B7A B12A B10A 63.1(2) . . . . ?
B3A B7A B12A B11A 102.2(2) . . . . ?
B3A B8A B9A Ir4A -49.89(15) . . . . ?
B3A B8A B9A B5A 2.8(2) . . . . ?
B3A B8A B9A B10A 64.4(2) . . . . ?
B3A B8A B9A B12A 101.6(2) . . . . ?
B3A B8A B12A B7A 37.90(19) . . . . ?
B3A B8A B12A B9A -100.9(2) . . . . ?
B3A B8A B12A B10A -62.7(2) . . . . ?
B3A B8A B12A B11A 1.5(3) . . . . ?
B5A C1A C2A C15A 148.0(2) . . . . ?
B5A C1A C2A B3A -104.3(2) . . . . ?
B5A C1A C2A B6A 39.66(19) . . . . ?
B5A C1A C2A B7A -66.0(3) . . . . ?
B5A C1A C2A B11A 3.8(3) . . . . ?
B5A C1A C13A C14A -120.6(3) . . . . ?
B5A C1A B3A Ir4A -47.64(17) . . . . ?
B5A C1A B3A C2A 101.6(2) . . . . ?
B5A C1A B3A B7A 69.0(2) . . . . ?
B5A C1A B3A B8A 8.0(3) . . . . ?
B5A C1A B6A C2A -137.3(2) . . . . ?
B5A C1A B6A B10A -39.9(2) . . . . ?
B5A C1A B6A B11A -104.1(2) . . . . ?
B5A B6A B10A B9A -38.1(2) . . . . ?
B5A B6A B10A B11A -139.6(2) . . . . ?
B5A B6A B10A B12A -103.5(2) . . . . ?
B5A B6A B11A C2A -95.6(2) . . . . ?
B5A B6A B11A B7A -62.9(3) . . . . ?
B5A B6A B11A B10A 37.4(2) . . . . ?
B5A B6A B11A B12A 0.9(3) . . . . ?
B5A B9A B10A B6A 37.07(19) . . . . ?
B5A B9A B10A B11A 101.5(2) . . . . ?
B5A B9A B10A B12A 136.7(2) . . . . ?
B5A B9A B12A B7A 62.4(2) . . . . ?
B5A B9A B12A B8A 99.4(2) . . . . ?
B5A B9A B12A B10A -37.62(18) . . . . ?
B5A B9A B12A B11A -1.9(3) . . . . ?
B5A B10A B11A C2A 3.7(3) . . . . ?
B5A B10A B11A B6A -36.41(19) . . . . ?
B5A B10A B11A B7A 63.8(3) . . . . ?
B5A B10A B11A B12A 102.8(2) . . . . ?
B5A B10A B12A B7A -61.5(2) . . . . ?
B5A B10A B12A B8A 1.8(3) . . . . ?
B5A B10A B12A B9A 40.41(19) . . . . ?
B5A B10A B12A B11A -100.5(2) . . . . ?
B6A C1A C2A C15A 108.3(2) . . . . ?
B6A C1A C2A B3A -144.0(2) . . . . ?
B6A C1A C2A B7A -105.6(2) . . . . ?
B6A C1A C2A B11A -35.9(2) . . . . ?
B6A C1A C13A C14A -50.3(3) . . . . ?
B6A C1A B3A Ir4A -115.48(18) . . . . ?
B6A C1A B3A C2A 33.80(19) . . . . ?
B6A C1A B3A B7A 1.2(3) . . . . ?
B6A C1A B3A B8A -59.8(2) . . . . ?
B6A C1A B5A Ir4A 151.33(17) . . . . ?
B6A C1A B5A B9A 98.8(2) . . . . ?
B6A C1A B5A B10A 37.93(19) . . . . ?
B6A C2A C15A C14A 48.1(3) . . . . ?
B6A C2A B3A Ir4A -2.1(3) . . . . ?
B6A C2A B3A C1A -34.46(19) . . . . ?
B6A C2A B3A B7A 106.4(2) . . . . ?
B6A C2A B3A B8A 67.4(2) . . . . ?
B6A C2A B7A B3A -106.2(2) . . . . ?
B6A C2A B7A B8A -65.7(2) . . . . ?
B6A C2A B7A B11A 36.3(2) . . . . ?
B6A C2A B7A B12A -3.3(3) . . . . ?
B6A C2A B11A B7A -142.5(2) . . . . ?
B6A C2A B11A B10A -40.18(18) . . . . ?
B6A C2A B11A B12A -102.4(2) . . . . ?
B6A B5A B9A Ir4A 116.12(18) . . . . ?
B6A B5A B9A B8A 63.5(2) . . . . ?
B6A B5A B9A B10A -35.17(18) . . . . ?
B6A B5A B9A B12A 2.4(2) . . . . ?
B6A B5A B10A B9A 139.5(2) . . . . ?
B6A B5A B10A B11A 36.4(2) . . . . ?
B6A B5A B10A B12A 99.6(2) . . . . ?
B6A B10A B11A C2A 40.14(18) . . . . ?
B6A B10A B11A B7A 100.2(2) . . . . ?
B6A B10A B11A B12A 139.2(2) . . . . ?
B6A B10A B12A B7A 2.5(3) . . . . ?
B6A B10A B12A B8A 65.8(2) . . . . ?
B6A B10A B12A B9A 104.4(2) . . . . ?
B6A B10A B12A B11A -36.48(19) . . . . ?
B6A B11A B12A B7A -100.4(2) . . . . ?
B6A B11A B12A B8A -64.1(3) . . . . ?
B6A B11A B12A B9A 0.7(3) . . . . ?
B6A B11A B12A B10A 36.04(19) . . . . ?
B7A C2A C15A C14A -158.8(2) . . . . ?
B7A C2A B3A Ir4A -108.6(2) . . . . ?
B7A C2A B3A C1A -140.9(2) . . . . ?
B7A C2A B3A B8A -39.00(18) . . . . ?
B7A C2A B6A C1A 105.7(2) . . . . ?
B7A C2A B6A B5A 68.7(3) . . . . ?
B7A C2A B6A B10A 4.8(3) . . . . ?
B7A C2A B6A B11A -36.6(2) . . . . ?
B7A C2A B11A B6A 142.5(2) . . . . ?
B7A C2A B11A B10A 102.3(2) . . . . ?
B7A C2A B11A B12A 40.11(19) . . . . ?
B7A B3A B8A Ir4A -152.47(17) . . . . ?
B7A B3A B8A S1A 101.3(2) . . . . ?
B7A B3A B8A B9A -101.9(2) . . . . ?
B7A B3A B8A B12A -37.60(19) . . . . ?
B7A B8A B9A Ir4A -114.37(18) . . . . ?
B7A B8A B9A B5A -61.7(2) . . . . ?
B7A B8A B9A B10A -0.1(3) . . . . ?
B7A B8A B9A B12A 37.14(19) . . . . ?
B7A B8A B12A B9A -138.8(2) . . . . ?
B7A B8A B12A B10A -100.6(2) . . . . ?
B7A B8A B12A B11A -36.4(2) . . . . ?
B7A B11A B12A B8A 36.2(2) . . . . ?
B7A B11A B12A B9A 101.0(2) . . . . ?
B7A B11A B12A B10A 136.4(2) . . . . ?
B8A B3A B7A C2A 134.0(2) . . . . ?
B8A B3A B7A B11A 100.4(2) . . . . ?
B8A B3A B7A B12A 37.46(19) . . . . ?
B8A B7A B11A C2A 98.2(2) . . . . ?
B8A B7A B11A B6A 65.0(2) . . . . ?
B8A B7A B11A B10A 2.8(3) . . . . ?
B8A B7A B11A B12A -36.03(19) . . . . ?
B8A B7A B12A B9A 37.43(19) . . . . ?
B8A B7A B12A B10A 100.7(2) . . . . ?
B8A B7A B12A B11A 139.8(2) . . . . ?
B8A B9A B10A B5A -99.7(2) . . . . ?
B8A B9A B10A B6A -62.6(3) . . . . ?
B8A B9A B10A B11A 1.9(3) . . . . ?
B8A B9A B10A B12A 37.08(18) . . . . ?
B8A B9A B12A B7A -37.07(19) . . . . ?
B8A B9A B12A B10A -137.1(2) . . . . ?
B8A B9A B12A B11A -101.4(2) . . . . ?
B9A B5A B6A C1A -100.5(2) . . . . ?
B9A B5A B6A C2A -64.0(2) . . . . ?
B9A B5A B6A B10A 35.16(18) . . . . ?
B9A B5A B6A B11A -2.1(3) . . . . ?
B9A B5A B10A B6A -139.5(2) . . . . ?
B9A B5A B10A B11A -103.1(2) . . . . ?
B9A B5A B10A B12A -39.86(19) . . . . ?
B9A B8A B12A B7A 138.8(2) . . . . ?
B9A B8A B12A B10A 38.16(19) . . . . ?
B9A B8A B12A B11A 102.4(2) . . . . ?
B9A B10A B11A C2A -63.0(2) . . . . ?
B9A B10A B11A B6A -103.2(2) . . . . ?
B9A B10A B11A B7A -2.9(3) . . . . ?
B9A B10A B11A B12A 36.0(2) . . . . ?
B9A B10A B12A B7A -101.9(2) . . . . ?
B9A B10A B12A B8A -38.63(19) . . . . ?
B9A B10A B12A B11A -140.9(2) . . . . ?
B10A B5A B6A C1A -135.7(2) . . . . ?
B10A B5A B6A C2A -99.2(2) . . . . ?
B10A B5A B6A B11A -37.2(2) . . . . ?
B10A B5A B9A Ir4A 151.29(17) . . . . ?
B10A B5A B9A B8A 98.7(2) . . . . ?
B10A B5A B9A B12A 37.57(18) . . . . ?
B10A B6A B11A C2A -133.0(2) . . . . ?
B10A B6A B11A B7A -100.3(2) . . . . ?
B10A B6A B11A B12A -36.53(19) . . . . ?
B10A B9A B12A B7A 100.0(2) . . . . ?
B10A B9A B12A B8A 137.1(2) . . . . ?
B10A B9A B12A B11A 35.70(19) . . . . ?
B10A B11A B12A B7A -136.4(2) . . . . ?
B10A B11A B12A B8A -100.2(2) . . . . ?
B10A B11A B12A B9A -35.35(19) . . . . ?
B11A C2A C15A C14A 120.2(3) . . . . ?
B11A C2A B3A Ir4A -71.5(2) . . . . ?
B11A C2A B3A C1A -103.9(2) . . . . ?
B11A C2A B3A B7A 37.0(2) . . . . ?
B11A C2A B3A B8A -2.0(3) . . . . ?
B11A C2A B6A C1A 142.3(2) . . . . ?
B11A C2A B6A B5A 105.3(2) . . . . ?
B11A C2A B6A B10A 41.46(19) . . . . ?
B11A C2A B7A B3A -142.5(2) . . . . ?
B11A C2A B7A B8A -101.9(2) . . . . ?
B11A C2A B7A B12A -39.52(18) . . . . ?
B11A B6A B10A B5A 139.6(2) . . . . ?
B11A B6A B10A B9A 101.5(2) . . . . ?
B11A B6A B10A B12A 36.16(19) . . . . ?
B11A B7A B8A Ir4A -73.9(2) . . . . ?
B11A B7A B8A S1A 145.54(18) . . . . ?
B11A B7A B8A B3A -102.5(2) . . . . ?
B11A B7A B8A B9A -1.7(3) . . . . ?
B11A B7A B8A B12A 35.71(19) . . . . ?
B11A B7A B12A B8A -139.8(2) . . . . ?
B11A B7A B12A B9A -102.4(2) . . . . ?
B11A B7A B12A B10A -39.11(19) . . . . ?
B11A B10A B12A B7A 38.98(19) . . . . ?
B11A B10A B12A B8A 102.3(2) . . . . ?
B11A B10A B12A B9A 140.9(2) . . . . ?
B12A B7A B8A Ir4A -109.6(2) . . . . ?
B12A B7A B8A S1A 109.8(2) . . . . ?
B12A B7A B8A B3A -138.2(2) . . . . ?
B12A B7A B8A B9A -37.40(19) . . . . ?
B12A B7A B11A C2A 134.2(2) . . . . ?
B12A B7A B11A B6A 101.1(2) . . . . ?
B12A B7A B11A B10A 38.85(19) . . . . ?
B12A B8A B9A Ir4A -151.52(17) . . . . ?
B12A B8A B9A B5A -98.8(2) . . . . ?
B12A B8A B9A B10A -37.25(19) . . . . ?
B12A B9A B10A B5A -136.7(2) . . . . ?
B12A B9A B10A B6A -99.7(2) . . . . ?
B12A B9A B10A B11A -35.20(19) . . . . ?
B12A B10A B11A C2A -99.1(2) . . . . ?
B12A B10A B11A B6A -139.2(2) . . . . ?
B12A B10A B11A B7A -38.99(19) . . . . ?
